data_4320563
loop_
_publ_author_name
'Antje Mrotzek'
'Lykourgos Iordanidis'
'Mercouri G. Kanatzidis'

_publ_section_title
;
 New Members of the Homologous Series Am[M6Se8]m[M5+nSe9+n]: The
 Quaternary Phases A1-xM'3-xBi11+xSe20 and A1+xM'3-2xBi7+xSe14 (A = K, Rb,
 Cs; M' = Sn, Pb)
;
_journal_name_full 'Inorganic Chemistry'
_journal_page_first 6204
_journal_page_last 6211
_journal_paper_doi 10.1021/ic010285w
_journal_volume 40
_journal_year 2001
_chemical_formula_sum 'Bi11.3 K0.7 Se20 Sn2.7'
_chemical_formula_weight 4288.51
_chemical_name_systematic
; 
 ? 
;
_space_group_IT_number 11
_symmetry_space_group_name_Hall '-P 2yb'
_symmetry_space_group_name_H-M 'P 1 21/m 1'
_atom_sites_solution_hydrogens geom
_atom_sites_solution_primary direct
_atom_sites_solution_secondary difmap
_audit_creation_method SHELXL-97
_cell_angle_alpha 90.00
_cell_angle_beta 116.881(2)
_cell_angle_gamma 90.00
_cell_formula_units_Z 1
_cell_length_a 16.1389(19)
_cell_length_b 4.1470(5)
_cell_length_c 17.009(2)
_cell_measurement_temperature 298(2)
_cell_volume 1015.4(2)
_computing_structure_refinement 'SHELXL-97 (Sheldrick, 1997)'
_computing_structure_solution 'SHELXS-97 (Sheldrick, 1990)'
_diffrn_ambient_temperature 298(2)
_diffrn_measured_fraction_theta_full 0.931
_diffrn_measured_fraction_theta_max 0.931
_diffrn_radiation_monochromator graphite
_diffrn_radiation_source 'fine-focus sealed tube'
_diffrn_radiation_type MoK\a
_diffrn_radiation_wavelength 0.71073
_diffrn_reflns_av_R_equivalents 0.0534
_diffrn_reflns_av_sigmaI/netI 0.0575
_diffrn_reflns_limit_h_max 20
_diffrn_reflns_limit_h_min -20
_diffrn_reflns_limit_k_max 5
_diffrn_reflns_limit_k_min -5
_diffrn_reflns_limit_l_max 22
_diffrn_reflns_limit_l_min -21
_diffrn_reflns_number 9574
_diffrn_reflns_theta_full 28.37
_diffrn_reflns_theta_max 28.37
_diffrn_reflns_theta_min 1.34
_exptl_absorpt_coefficient_mu 68.385
_exptl_crystal_colour silver
_exptl_crystal_density_diffrn 7.013
_exptl_crystal_density_method 'not measured'
_exptl_crystal_description needle
_exptl_crystal_F_000 1766
_refine_diff_density_max 2.091
_refine_diff_density_min -2.790
_refine_diff_density_rms 0.433
_refine_ls_extinction_method none
_refine_ls_goodness_of_fit_ref 0.995
_refine_ls_hydrogen_treatment mixed
_refine_ls_matrix_type full
_refine_ls_number_parameters 122
_refine_ls_number_reflns 2700
_refine_ls_number_restraints 8
_refine_ls_restrained_S_all 0.994
_refine_ls_R_factor_all 0.0461
_refine_ls_R_factor_gt 0.0320
_refine_ls_shift/su_max 0.013
_refine_ls_shift/su_mean 0.003
_refine_ls_structure_factor_coef Fsqd
_refine_ls_weighting_details 'calc w=1/[\s^2^(Fo^2^)+(0.0048P)^2^+0.0000P] where P=(Fo^2^+2Fc^2^)/3'
_refine_ls_weighting_scheme calc
_refine_ls_wR_factor_gt 0.0525
_refine_ls_wR_factor_ref 0.0539
_reflns_number_gt 1965
_reflns_number_total 2700
_reflns_threshold_expression >2sigma(I)
_cod_data_source_file ic010285w_2.cif
_cod_data_source_block K0.70Sn2.70Bi11.30Se20
_cod_original_formula_sum 'Bi11.30 K0.70 Se20 Sn2.70'
_cod_database_code 4320563

loop_
_symmetry_equiv_pos_as_xyz
'x, y, z'
'-x, y+1/2, -z'
'-x, -y, -z'
'x, -y-1/2, z'

loop_
_atom_site_label
_atom_site_type_symbol
_atom_site_fract_x
_atom_site_fract_y
_atom_site_fract_z
_atom_site_U_iso_or_equiv
_atom_site_adp_type
_atom_site_occupancy
_atom_site_symmetry_multiplicity
_atom_site_calc_flag
_atom_site_refinement_flags
_atom_site_disorder_assembly
_atom_site_disorder_group
Bi1 Bi 0.61134(5) 0.2500 0.08257(4) 0.02203(14) Uani 1 2 d S . .
Bi2 Bi 0.14917(5) 0.2500 0.73635(4) 0.0212(2) Uani 0.960(5) 2 d SP . .
Sn2 Sn 0.14917(5) 0.2500 0.73635(4) 0.0212(2) Uani 0.040(5) 2 d SP . .
Bi3 Bi 0.08980(5) 0.2500 0.45083(4) 0.0187(2) Uani 0.962(5) 2 d SP . .
Sn3 Sn 0.08980(5) 0.2500 0.45083(4) 0.0187(2) Uani 0.038(5) 2 d SP . .
Bi4 Bi 0.67808(5) 0.2500 0.36766(4) 0.0225(2) Uani 0.973(5) 2 d SP . .
Sn4 Sn 0.67808(5) 0.2500 0.36766(4) 0.0225(2) Uani 0.027(5) 2 d SP . .
Bi5 Bi 0.18244(6) 0.2500 0.24181(5) 0.0271(2) Uani 0.766(5) 2 d SP . .
Sn5 Sn 0.18244(6) 0.2500 0.24181(5) 0.0271(2) Uani 0.234(5) 2 d SP . .
Bi6 Bi 0.89378(5) 0.2500 0.00127(4) 0.0217(2) Uani 0.885(5) 2 d SP . .
Sn6 Sn 0.89378(5) 0.2500 0.00127(4) 0.0217(2) Uani 0.115(5) 2 d SP . .
Sn12 Sn 0.59625(9) 0.2500 0.78650(8) 0.0384(5) Uani 0.896(6) 2 d SP . .
Bi12 Bi 0.59625(9) 0.2500 0.78650(8) 0.0384(5) Uani 0.104(5) 2 d SP . .
K2 K 0.4895(13) 0.2500 0.5019(10) 0.135(11) Uani 0.348(14) 2 d SP . .
Se1 Se 0.41857(12) 0.2500 0.04448(9) 0.0204(3) Uani 1 2 d S . .
Se2 Se 0.81779(12) 0.2500 0.13911(10) 0.0210(4) Uani 1 2 d S . .
Se3 Se 0.94290(12) 0.2500 0.67410(9) 0.0198(3) Uani 1 2 d S . .
Se4 Se 0.28501(12) 0.2500 0.50409(9) 0.0203(3) Uani 1 2 d S . .
Se5 Se 0.49495(13) 0.2500 0.33229(13) 0.0369(4) Uani 1 2 d S . .
Se6 Se 0.35135(12) 0.2500 0.77551(9) 0.0215(4) Uani 1 2 d S . .
Se7 Se 0.88558(11) 0.2500 0.40700(9) 0.0172(3) Uani 1 2 d S . .
Se8 Se 0.69050(12) 0.2500 0.68215(10) 0.0226(4) Uani 1 2 d S . .
Se9 Se 0.97410(12) 0.2500 0.88813(9) 0.0181(3) Uani 1 2 d S . .
Se10 Se 0.23429(11) 0.2500 0.10949(9) 0.0200(3) Uani 1 2 d S . .

loop_
_atom_site_aniso_label
_atom_site_aniso_U_11
_atom_site_aniso_U_22
_atom_site_aniso_U_33
_atom_site_aniso_U_23
_atom_site_aniso_U_13
_atom_site_aniso_U_12
Bi1 0.0266(4) 0.0173(3) 0.0211(3) 0.000 0.0099(3) 0.000
Bi2 0.0275(4) 0.0173(3) 0.0190(3) 0.000 0.0108(3) 0.000
Sn2 0.0275(4) 0.0173(3) 0.0190(3) 0.000 0.0108(3) 0.000
Bi3 0.0238(4) 0.0164(3) 0.0167(3) 0.000 0.0099(3) 0.000
Sn3 0.0238(4) 0.0164(3) 0.0167(3) 0.000 0.0099(3) 0.000
Bi4 0.0227(4) 0.0184(3) 0.0247(4) 0.000 0.0091(3) 0.000
Sn4 0.0227(4) 0.0184(3) 0.0247(4) 0.000 0.0091(3) 0.000
Bi5 0.0302(5) 0.0242(4) 0.0319(4) 0.000 0.0185(4) 0.000
Sn5 0.0302(5) 0.0242(4) 0.0319(4) 0.000 0.0185(4) 0.000
Bi6 0.0275(4) 0.0201(3) 0.0226(4) 0.000 0.0159(3) 0.000
Sn6 0.0275(4) 0.0201(3) 0.0226(4) 0.000 0.0159(3) 0.000
Sn12 0.0399(9) 0.0232(6) 0.0485(8) 0.000 0.0169(7) 0.000
Bi12 0.0399(9) 0.0232(6) 0.0485(8) 0.000 0.0169(7) 0.000
K2 0.043(12) 0.34(3) 0.027(8) 0.000 0.025(8) 0.000
Se1 0.0269(10) 0.0179(7) 0.0206(8) 0.000 0.0144(8) 0.000
Se2 0.0300(10) 0.0201(7) 0.0191(8) 0.000 0.0165(8) 0.000
Se3 0.0268(10) 0.0196(7) 0.0165(7) 0.000 0.0128(7) 0.000
Se4 0.0242(10) 0.0199(7) 0.0203(8) 0.000 0.0132(8) 0.000
Se5 0.0191(10) 0.0302(9) 0.0568(12) 0.000 0.0131(10) 0.000
Se6 0.0322(11) 0.0156(7) 0.0176(8) 0.000 0.0120(8) 0.000
Se7 0.0209(9) 0.0161(7) 0.0168(7) 0.000 0.0104(7) 0.000
Se8 0.0259(10) 0.0176(7) 0.0237(8) 0.000 0.0106(8) 0.000
Se9 0.0242(10) 0.0167(7) 0.0160(7) 0.000 0.0113(7) 0.000
Se10 0.0211(9) 0.0177(7) 0.0219(8) 0.000 0.0104(7) 0.000

loop_
_atom_type_symbol
_atom_type_description
_atom_type_scat_dispersion_real
_atom_type_scat_dispersion_imag
_atom_type_scat_source
K K 0.2009 0.2494 'International Tables Vol C Tables 4.2.6.8 and 6.1.1.4'
Se Se -0.0929 2.2259 'International Tables Vol C Tables 4.2.6.8 and 6.1.1.4'
Sn Sn -0.6537 1.4246 'International Tables Vol C Tables 4.2.6.8 and 6.1.1.4'
Bi Bi -4.1077 10.2566 'International Tables Vol C Tables 4.2.6.8 and 6.1.1.4'

loop_
_geom_angle_atom_site_label_1
_geom_angle_atom_site_label_2
_geom_angle_atom_site_label_3
_geom_angle
_geom_angle_site_symmetry_1
_geom_angle_site_symmetry_3
_geom_angle_publ_flag
Se1 Bi1 Se1 92.36(4) 3_655 3_665 ?
Se1 Bi1 Se1 91.94(4) 3_655 . ?
Se1 Bi1 Se1 91.94(4) 3_665 . ?
Se1 Bi1 Se2 91.46(4) 3_655 . ?
Se1 Bi1 Se2 91.46(4) 3_665 . ?
Se1 Bi1 Se2 175.09(4) . . ?
Se1 Bi1 Se6 176.82(4) 3_655 3_666 ?
Se1 Bi1 Se6 90.61(3) 3_665 3_666 ?
Se1 Bi1 Se6 89.12(4) . 3_666 ?
Se2 Bi1 Se6 87.31(4) . 3_666 ?
Se1 Bi1 Se6 90.61(3) 3_655 3_656 ?
Se1 Bi1 Se6 176.82(4) 3_665 3_656 ?
Se1 Bi1 Se6 89.11(4) . 3_656 ?
Se2 Bi1 Se6 87.31(4) . 3_656 ?
Se6 Bi1 Se6 86.40(4) 3_666 3_656 ?
Se1 Bi1 Se6 55.87(3) 3_655 1_554 ?
Se1 Bi1 Se6 55.87(3) 3_665 1_554 ?
Se1 Bi1 Se6 56.92(3) . 1_554 ?
Se2 Bi1 Se6 127.99(3) . 1_554 ?
Se6 Bi1 Se6 127.03(3) 3_666 1_554 ?
Se6 Bi1 Se6 127.03(3) 3_656 1_554 ?
Se1 Bi1 Se1 55.00(4) 3_655 1_545 ?
Se1 Bi1 Se1 127.74(2) 3_665 1_545 ?
Se1 Bi1 Se1 55.251(17) . 1_545 ?
Se2 Bi1 Se1 124.604(18) . 1_545 ?
Se6 Bi1 Se1 123.62(3) 3_666 1_545 ?
Se6 Bi1 Se1 55.16(3) 3_656 1_545 ?
Se6 Bi1 Se1 71.87(2) 1_554 1_545 ?
Se1 Bi1 Se1 127.74(2) 3_655 1_565 ?
Se1 Bi1 Se1 55.00(4) 3_665 1_565 ?
Se1 Bi1 Se1 55.251(17) . 1_565 ?
Se2 Bi1 Se1 124.603(18) . 1_565 ?
Se6 Bi1 Se1 55.16(3) 3_666 1_565 ?
Se6 Bi1 Se1 123.62(3) 3_656 1_565 ?
Se6 Bi1 Se1 71.87(2) 1_554 1_565 ?
Se1 Bi1 Se1 110.50(3) 1_545 1_565 ?
Se1 Bi1 Se2 126.74(3) 3_655 1_565 ?
Se1 Bi1 Se2 55.38(3) 3_665 1_565 ?
Se1 Bi1 Se2 125.923(17) . 1_565 ?
Se2 Bi1 Se2 53.924(17) . 1_565 ?
Se6 Bi1 Se2 54.48(3) 3_666 1_565 ?
Se6 Bi1 Se2 121.71(4) 3_656 1_565 ?
Se6 Bi1 Se2 111.25(2) 1_554 1_565 ?
Se1 Bi1 Se2 176.86(3) 1_545 1_565 ?
Se1 Bi1 Se2 70.75(2) 1_565 1_565 ?
Se1 Bi1 Se2 55.38(3) 3_655 1_545 ?
Se1 Bi1 Se2 126.74(3) 3_665 1_545 ?
Se1 Bi1 Se2 125.923(17) . 1_545 ?
Se2 Bi1 Se2 53.924(17) . 1_545 ?
Se6 Bi1 Se2 121.71(4) 3_666 1_545 ?
Se6 Bi1 Se2 54.48(3) 3_656 1_545 ?
Se6 Bi1 Se2 111.25(2) 1_554 1_545 ?
Se1 Bi1 Se2 70.75(2) 1_545 1_545 ?
Se1 Bi1 Se2 176.86(3) 1_565 1_545 ?
Se2 Bi1 Se2 107.85(3) 1_565 1_545 ?
Se1 Bi1 Se7 124.16(3) 3_655 . ?
Se1 Bi1 Se7 124.16(3) 3_665 . ?
Se1 Bi1 Se7 123.01(3) . . ?
Se2 Bi1 Se7 52.09(3) . . ?
Se6 Bi1 Se7 52.93(3) 3_666 . ?
Se6 Bi1 Se7 52.93(3) 3_656 . ?
Se6 Bi1 Se7 179.92(3) 1_554 . ?
Se1 Bi1 Se7 108.09(2) 1_545 . ?
Se1 Bi1 Se7 108.09(2) 1_565 . ?
Se2 Bi1 Se7 68.79(2) 1_565 . ?
Se2 Bi1 Se7 68.79(2) 1_545 . ?
Se2 Bi2 Se2 93.91(4) 3_666 3_656 ?
Se2 Bi2 Se3 93.87(4) 3_666 1_455 ?
Se2 Bi2 Se3 93.87(4) 3_656 1_455 ?
Se2 Bi2 Se6 90.90(4) 3_666 . ?
Se2 Bi2 Se6 90.90(4) 3_656 . ?
Se3 Bi2 Se6 173.01(4) 1_455 . ?
Se2 Bi2 Se7 175.72(3) 3_666 3_656 ?
Se2 Bi2 Se7 90.26(3) 3_656 3_656 ?
Se3 Bi2 Se7 86.81(4) 1_455 3_656 ?
Se6 Bi2 Se7 88.06(4) . 3_656 ?
Se2 Bi2 Se7 90.26(3) 3_666 3_666 ?
Se2 Bi2 Se7 175.72(3) 3_656 3_666 ?
Se3 Bi2 Se7 86.81(4) 1_455 3_666 ?
Se6 Bi2 Se7 88.06(4) . 3_666 ?
Se7 Bi2 Se7 85.55(4) 3_656 3_666 ?
Se2 Bi2 Se9 62.46(3) 3_666 1_455 ?
Se2 Bi2 Se9 62.46(3) 3_656 1_455 ?
Se3 Bi2 Se9 48.31(3) 1_455 1_455 ?
Se6 Bi2 Se9 138.68(4) . 1_455 ?
Se7 Bi2 Se9 120.63(3) 3_656 1_455 ?
Se7 Bi2 Se9 120.63(3) 3_666 1_455 ?
Se2 Bi2 Se1 56.29(3) 3_666 1_556 ?
Se2 Bi2 Se1 56.29(3) 3_656 1_556 ?
Se3 Bi2 Se1 131.27(3) 1_455 1_556 ?
Se6 Bi2 Se1 55.72(3) . 1_556 ?
Se7 Bi2 Se1 125.93(3) 3_656 1_556 ?
Se7 Bi2 Se1 125.93(3) 3_666 1_556 ?
Se9 Bi2 Se1 82.96(3) 1_455 1_556 ?
Se2 Bi2 Se3 129.16(3) 3_666 1_445 ?
Se2 Bi2 Se3 56.47(4) 3_656 1_445 ?
Se3 Bi2 Se3 54.093(17) 1_455 1_445 ?
Se6 Bi2 Se3 125.599(17) . 1_445 ?
Se7 Bi2 Se3 54.36(3) 3_656 1_445 ?
Se7 Bi2 Se3 121.16(4) 3_666 1_445 ?
Se9 Bi2 Se3 67.040(19) 1_455 1_445 ?
Se1 Bi2 Se3 112.76(2) 1_556 1_445 ?
Se2 Bi2 Se3 56.47(4) 3_666 1_465 ?
Se2 Bi2 Se3 129.16(3) 3_656 1_465 ?
Se3 Bi2 Se3 54.093(17) 1_455 1_465 ?
Se6 Bi2 Se3 125.599(17) . 1_465 ?
Se7 Bi2 Se3 121.16(4) 3_656 1_465 ?
Se7 Bi2 Se3 54.36(3) 3_666 1_465 ?
Se9 Bi2 Se3 67.040(19) 1_455 1_465 ?
Se1 Bi2 Se3 112.76(2) 1_556 1_465 ?
Se3 Bi2 Se3 108.19(3) 1_445 1_465 ?
Se2 Bi2 Se6 54.45(3) 3_666 1_565 ?
Se2 Bi2 Se6 126.87(4) 3_656 1_565 ?
Se3 Bi2 Se6 125.760(18) 1_455 1_565 ?
Se6 Bi2 Se6 53.930(17) . 1_565 ?
Se7 Bi2 Se6 121.94(3) 3_656 1_565 ?
Se7 Bi2 Se6 55.33(3) 3_666 1_565 ?
Se9 Bi2 Se6 116.245(18) 1_455 1_565 ?
Se1 Bi2 Se6 70.63(2) 1_556 1_565 ?
Se3 Bi2 Se6 175.89(2) 1_445 1_565 ?
Se3 Bi2 Se6 71.82(2) 1_465 1_565 ?
Se2 Bi2 Se6 126.87(4) 3_666 1_545 ?
Se2 Bi2 Se6 54.45(3) 3_656 1_545 ?
Se3 Bi2 Se6 125.760(18) 1_455 1_545 ?
Se6 Bi2 Se6 53.930(17) . 1_545 ?
Se7 Bi2 Se6 55.33(3) 3_656 1_545 ?
Se7 Bi2 Se6 121.94(3) 3_666 1_545 ?
Se9 Bi2 Se6 116.245(18) 1_455 1_545 ?
Se1 Bi2 Se6 70.63(2) 1_556 1_545 ?
Se3 Bi2 Se6 71.82(2) 1_445 1_545 ?
Se3 Bi2 Se6 175.89(2) 1_465 1_545 ?
Se6 Bi2 Se6 107.86(3) 1_565 1_545 ?
Se3 Bi3 Se3 93.69(4) 3_656 3_666 ?
Se3 Bi3 Se4 92.43(4) 3_656 . ?
Se3 Bi3 Se4 92.43(4) 3_666 . ?
Se3 Bi3 Se7 90.14(4) 3_656 1_455 ?
Se3 Bi3 Se7 90.14(4) 3_666 1_455 ?
Se4 Bi3 Se7 176.25(4) . 1_455 ?
Se3 Bi3 Se7 174.35(4) 3_656 3_666 ?
Se3 Bi3 Se7 90.59(3) 3_666 3_666 ?
Se4 Bi3 Se7 91.08(4) . 3_666 ?
Se7 Bi3 Se7 86.15(4) 1_455 3_666 ?
Se3 Bi3 Se7 90.59(3) 3_656 3_656 ?
Se3 Bi3 Se7 174.35(4) 3_666 3_656 ?
Se4 Bi3 Se7 91.08(4) . 3_656 ?
Se7 Bi3 Se7 86.15(4) 1_455 3_656 ?
Se7 Bi3 Se7 84.91(4) 3_666 3_656 ?
Se3 Bi3 Se4 128.66(3) 3_656 1_565 ?
Se3 Bi3 Se4 54.79(3) 3_666 1_565 ?
Se4 Bi3 Se4 55.431(18) . 1_565 ?
Se7 Bi3 Se4 124.485(17) 1_455 1_565 ?
Se7 Bi3 Se4 56.96(3) 3_666 1_565 ?
Se7 Bi3 Se4 124.51(3) 3_656 1_565 ?
Se3 Bi3 Se4 54.79(3) 3_656 1_545 ?
Se3 Bi3 Se4 128.66(3) 3_666 1_545 ?
Se4 Bi3 Se4 55.431(17) . 1_545 ?
Se7 Bi3 Se4 124.485(17) 1_455 1_545 ?
Se7 Bi3 Se4 124.51(3) 3_666 1_545 ?
Se7 Bi3 Se4 56.96(3) 3_656 1_545 ?
Se4 Bi3 Se4 110.86(4) 1_565 1_545 ?
Se3 Bi3 Se2 56.27(3) 3_656 1_455 ?
Se3 Bi3 Se2 56.27(3) 3_666 1_455 ?
Se4 Bi3 Se2 129.27(4) . 1_455 ?
Se7 Bi3 Se2 54.48(3) 1_455 1_455 ?
Se7 Bi3 Se2 123.99(3) 3_666 1_455 ?
Se7 Bi3 Se2 123.99(3) 3_656 1_455 ?
Se4 Bi3 Se2 111.05(2) 1_565 1_455 ?
Se4 Bi3 Se2 111.05(2) 1_545 1_455 ?
Se3 Bi3 Se7 54.03(3) 3_656 1_445 ?
Se3 Bi3 Se7 126.18(4) 3_666 1_445 ?
Se4 Bi3 Se7 126.086(17) . 1_445 ?
Se7 Bi3 Se7 53.824(16) 1_455 1_445 ?
Se7 Bi3 Se7 120.35(2) 3_666 1_445 ?
Se7 Bi3 Se7 54.23(4) 3_656 1_445 ?
Se4 Bi3 Se7 177.30(2) 1_565 1_445 ?
Se4 Bi3 Se7 70.70(2) 1_545 1_445 ?
Se2 Bi3 Se7 69.95(2) 1_455 1_445 ?
Se3 Bi3 Se7 126.18(4) 3_656 1_465 ?
Se3 Bi3 Se7 54.03(3) 3_666 1_465 ?
Se4 Bi3 Se7 126.086(17) . 1_465 ?
Se7 Bi3 Se7 53.824(16) 1_455 1_465 ?
Se7 Bi3 Se7 54.23(4) 3_666 1_465 ?
Se7 Bi3 Se7 120.35(2) 3_656 1_465 ?
Se4 Bi3 Se7 70.70(2) 1_565 1_465 ?
Se4 Bi3 Se7 177.30(2) 1_545 1_465 ?
Se2 Bi3 Se7 69.95(2) 1_455 1_465 ?
Se7 Bi3 Se7 107.65(3) 1_445 1_465 ?
Se3 Bi3 Se6 125.38(3) 3_656 . ?
Se3 Bi3 Se6 125.38(3) 3_666 . ?
Se4 Bi3 Se6 54.29(3) . . ?
Se7 Bi3 Se6 121.96(3) 1_455 . ?
Se7 Bi3 Se6 53.99(3) 3_666 . ?
Se7 Bi3 Se6 53.99(3) 3_656 . ?
Se4 Bi3 Se6 70.66(2) 1_565 . ?
Se4 Bi3 Se6 70.66(2) 1_545 . ?
Se2 Bi3 Se6 176.44(3) 1_455 . ?
Se7 Bi3 Se6 108.21(2) 1_445 . ?
Se7 Bi3 Se6 108.21(2) 1_465 . ?
Se5 Bi4 Se4 89.97(4) . 3_666 ?
Se5 Bi4 Se4 89.97(4) . 3_656 ?
Se4 Bi4 Se4 92.51(4) 3_666 3_656 ?
Se5 Bi4 Se6 93.51(5) . 3_656 ?
Se4 Bi4 Se6 174.97(4) 3_666 3_656 ?
Se4 Bi4 Se6 91.12(3) 3_656 3_656 ?
Se5 Bi4 Se6 93.51(5) . 3_666 ?
Se4 Bi4 Se6 91.12(3) 3_666 3_666 ?
Se4 Bi4 Se6 174.97(4) 3_656 3_666 ?
Se6 Bi4 Se6 85.06(4) 3_656 3_666 ?
Se5 Bi4 Se7 179.78(5) . . ?
Se4 Bi4 Se7 90.18(4) 3_666 . ?
Se4 Bi4 Se7 90.18(4) 3_656 . ?
Se6 Bi4 Se7 86.32(4) 3_656 . ?
Se6 Bi4 Se7 86.32(4) 3_666 . ?
Se5 Bi4 K2 37.9(2) . . ?
Se4 Bi4 K2 64.86(14) 3_666 . ?
Se4 Bi4 K2 64.86(14) 3_656 . ?
Se6 Bi4 K2 119.94(14) 3_656 . ?
Se6 Bi4 K2 119.94(14) 3_666 . ?
Se7 Bi4 K2 142.4(2) . . ?
Se5 Bi4 K2 46.1(2) . 3_656 ?
Se4 Bi4 K2 85.74(12) 3_666 3_656 ?
Se4 Bi4 K2 44.48(19) 3_656 3_656 ?
Se6 Bi4 K2 99.29(12) 3_656 3_656 ?
Se6 Bi4 K2 139.4(2) 3_666 3_656 ?
Se7 Bi4 K2 134.0(2) . 3_656 ?
K2 Bi4 K2 26.30(9) . 3_656 ?
Se5 Bi4 K2 46.1(2) . 3_666 ?
Se4 Bi4 K2 44.48(19) 3_666 3_666 ?
Se4 Bi4 K2 85.74(12) 3_656 3_666 ?
Se6 Bi4 K2 139.4(2) 3_656 3_666 ?
Se6 Bi4 K2 99.29(12) 3_666 3_666 ?
Se7 Bi4 K2 134.0(2) . 3_666 ?
K2 Bi4 K2 26.30(9) . 3_666 ?
K2 Bi4 K2 52.52(15) 3_656 3_666 ?
Se5 Bi4 Se5 56.578(19) . 1_545 ?
Se4 Bi4 Se5 127.06(4) 3_666 1_545 ?
Se4 Bi4 Se5 52.90(4) 3_656 1_545 ?
Se6 Bi4 Se5 57.97(3) 3_656 1_545 ?
Se6 Bi4 Se5 126.72(4) 3_666 1_545 ?
Se7 Bi4 Se5 123.422(19) . 1_545 ?
K2 Bi4 Se5 64.22(9) . 1_545 ?
K2 Bi4 Se5 41.32(12) 3_656 1_545 ?
K2 Bi4 Se5 89.28(12) 3_666 1_545 ?
Se5 Bi4 Se5 56.578(19) . 1_565 ?
Se4 Bi4 Se5 52.90(4) 3_666 1_565 ?
Se4 Bi4 Se5 127.06(4) 3_656 1_565 ?
Se6 Bi4 Se5 126.72(4) 3_656 1_565 ?
Se6 Bi4 Se5 57.97(3) 3_666 1_565 ?
Se7 Bi4 Se5 123.422(19) . 1_565 ?
K2 Bi4 Se5 64.22(9) . 1_565 ?
K2 Bi4 Se5 89.28(12) 3_656 1_565 ?
K2 Bi4 Se5 41.32(12) 3_666 1_565 ?
Se5 Bi4 Se5 113.16(4) 1_545 1_565 ?
Se5 Bi4 Se3 123.72(5) . . ?
Se4 Bi4 Se3 54.91(3) 3_666 . ?
Se4 Bi4 Se3 54.91(3) 3_656 . ?
Se6 Bi4 Se3 125.23(3) 3_656 . ?
Se6 Bi4 Se3 125.23(3) 3_666 . ?
Se7 Bi4 Se3 56.50(3) . . ?
K2 Bi4 Se3 85.9(2) . . ?
K2 Bi4 Se3 84.9(2) 3_656 . ?
K2 Bi4 Se3 84.9(2) 3_666 . ?
Se5 Bi4 Se3 107.80(3) 1_545 . ?
Se5 Bi4 Se3 107.80(3) 1_565 . ?
Se10 Bi5 Se8 86.97(4) . 3_666 ?
Se10 Bi5 Se8 86.97(4) . 3_656 ?
Se8 Bi5 Se8 96.05(6) 3_666 3_656 ?
Se10 Bi5 Se9 82.70(4) . 3_656 ?
Se8 Bi5 Se9 166.96(4) 3_666 3_656 ?
Se8 Bi5 Se9 91.35(3) 3_656 3_656 ?
Se10 Bi5 Se9 82.70(4) . 3_666 ?
Se8 Bi5 Se9 91.35(3) 3_666 3_666 ?
Se8 Bi5 Se9 166.96(4) 3_656 3_666 ?
Se9 Bi5 Se9 79.49(4) 3_656 3_666 ?
Se10 Bi5 Se3 139.53(3) . 3_656 ?
Se8 Bi5 Se3 131.99(4) 3_666 3_656 ?
Se8 Bi5 Se3 79.37(4) 3_656 3_656 ?
Se9 Bi5 Se3 59.99(3) 3_656 3_656 ?
Se9 Bi5 Se3 103.51(4) 3_666 3_656 ?
Se10 Bi5 Se3 139.53(3) . 3_666 ?
Se8 Bi5 Se3 79.37(4) 3_666 3_666 ?
Se8 Bi5 Se3 131.99(4) 3_656 3_666 ?
Se9 Bi5 Se3 103.51(4) 3_656 3_666 ?
Se9 Bi5 Se3 59.99(3) 3_666 3_666 ?
Se3 Bi5 Se3 70.05(3) 3_656 3_666 ?
Se10 Bi5 Se4 142.46(5) . . ?
Se8 Bi5 Se4 68.63(3) 3_666 . ?
Se8 Bi5 Se4 68.63(3) 3_656 . ?
Se9 Bi5 Se4 124.25(3) 3_656 . ?
Se9 Bi5 Se4 124.25(3) 3_666 . ?
Se3 Bi5 Se4 65.26(3) 3_656 . ?
Se3 Bi5 Se4 65.26(3) 3_666 . ?
Se10 Bi5 Se5 64.79(4) . . ?
Se8 Bi5 Se5 51.27(3) 3_666 . ?
Se8 Bi5 Se5 51.27(3) 3_656 . ?
Se9 Bi5 Se5 129.20(3) 3_656 . ?
Se9 Bi5 Se5 129.20(3) 3_666 . ?
Se3 Bi5 Se5 126.75(3) 3_656 . ?
Se3 Bi5 Se5 126.75(3) 3_666 . ?
Se4 Bi5 Se5 77.67(4) . . ?
Se10 Bi5 K2 100.43(16) . . ?
Se8 Bi5 K2 49.75(5) 3_666 . ?
Se8 Bi5 K2 49.75(5) 3_656 . ?
Se9 Bi5 K2 140.25(2) 3_656 . ?
Se9 Bi5 K2 140.25(2) 3_666 . ?
Se3 Bi5 K2 99.23(13) 3_656 . ?
Se3 Bi5 K2 99.23(13) 3_666 . ?
Se4 Bi5 K2 42.03(16) . . ?
Se5 Bi5 K2 35.64(16) . . ?
Se10 Bi5 Se10 56.615(15) . 1_545 ?
Se8 Bi5 Se10 126.28(4) 3_666 1_545 ?
Se8 Bi5 Se10 49.47(3) 3_656 1_545 ?
Se9 Bi5 Se10 52.86(3) 3_656 1_545 ?
Se9 Bi5 Se10 117.64(3) 3_666 1_545 ?
Se3 Bi5 Se10 86.53(2) 3_656 1_545 ?
Se3 Bi5 Se10 153.87(3) 3_666 1_545 ?
Se4 Bi5 Se10 115.87(2) . 1_545 ?
Se5 Bi5 Se10 76.45(2) . 1_545 ?
K2 Bi5 Se10 95.72(9) . 1_545 ?
Se10 Bi5 Se10 56.615(15) . 1_565 ?
Se8 Bi5 Se10 49.47(3) 3_666 1_565 ?
Se8 Bi5 Se10 126.28(4) 3_656 1_565 ?
Se9 Bi5 Se10 117.64(3) 3_656 1_565 ?
Se9 Bi5 Se10 52.86(3) 3_666 1_565 ?
Se3 Bi5 Se10 153.87(3) 3_656 1_565 ?
Se3 Bi5 Se10 86.53(2) 3_666 1_565 ?
Se4 Bi5 Se10 115.87(2) . 1_565 ?
Se5 Bi5 Se10 76.45(2) . 1_565 ?
K2 Bi5 Se10 95.72(9) . 1_565 ?
Se10 Bi5 Se10 113.23(3) 1_545 1_565 ?
Se9 Bi6 Se10 88.22(4) 1_554 3_655 ?
Se9 Bi6 Se10 88.22(4) 1_554 3_665 ?
Se10 Bi6 Se10 90.00(5) 3_655 3_665 ?
Se9 Bi6 Se9 90.73(4) 1_554 3_766 ?
Se10 Bi6 Se9 178.81(4) 3_655 3_766 ?
Se10 Bi6 Se9 90.51(3) 3_665 3_766 ?
Se9 Bi6 Se9 90.73(4) 1_554 3_756 ?
Se10 Bi6 Se9 90.51(3) 3_655 3_756 ?
Se10 Bi6 Se9 178.81(4) 3_665 3_756 ?
Se9 Bi6 Se9 88.96(5) 3_766 3_756 ?
Se9 Bi6 Se2 175.95(5) 1_554 . ?
Se10 Bi6 Se2 94.65(4) 3_655 . ?
Se10 Bi6 Se2 94.65(4) 3_665 . ?
Se9 Bi6 Se2 86.39(4) 3_766 . ?
Se9 Bi6 Se2 86.39(4) 3_756 . ?
Se9 Bi6 Se8 61.29(4) 1_554 1_554 ?
Se10 Bi6 Se8 50.61(3) 3_655 1_554 ?
Se10 Bi6 Se8 50.61(2) 3_665 1_554 ?
Se9 Bi6 Se8 129.18(2) 3_766 1_554 ?
Se9 Bi6 Se8 129.18(2) 3_756 1_554 ?
Se2 Bi6 Se8 122.76(4) . 1_554 ?
Se9 Bi6 Se10 57.79(4) 1_554 1_655 ?
Se10 Bi6 Se10 125.53(3) 3_655 1_655 ?
Se10 Bi6 Se10 125.53(3) 3_665 1_655 ?
Se9 Bi6 Se10 53.36(3) 3_766 1_655 ?
Se9 Bi6 Se10 53.36(3) 3_756 1_655 ?
Se2 Bi6 Se10 118.16(4) . 1_655 ?
Se8 Bi6 Se10 119.08(3) 1_554 1_655 ?
Se9 Bi6 Se9 56.317(15) 1_554 1_544 ?
Se10 Bi6 Se9 52.73(3) 3_655 1_544 ?
Se10 Bi6 Se9 124.83(3) 3_665 1_544 ?
Se9 Bi6 Se9 126.16(2) 3_766 1_544 ?
Se9 Bi6 Se9 54.83(4) 3_756 1_544 ?
Se2 Bi6 Se9 123.588(15) . 1_544 ?
Se8 Bi6 Se9 74.55(2) 1_554 1_544 ?
Se10 Bi6 Se9 72.80(2) 1_655 1_544 ?
Se9 Bi6 Se9 56.317(15) 1_554 1_564 ?
Se10 Bi6 Se9 124.83(3) 3_655 1_564 ?
Se10 Bi6 Se9 52.73(3) 3_665 1_564 ?
Se9 Bi6 Se9 54.83(4) 3_766 1_564 ?
Se9 Bi6 Se9 126.16(2) 3_756 1_564 ?
Se2 Bi6 Se9 123.588(15) . 1_564 ?
Se8 Bi6 Se9 74.55(2) 1_554 1_564 ?
Se10 Bi6 Se9 72.80(2) 1_655 1_564 ?
Se9 Bi6 Se9 112.63(3) 1_544 1_564 ?
Se9 Bi6 Se1 128.83(4) 1_554 3_655 ?
Se10 Bi6 Se1 42.63(3) 3_655 3_655 ?
Se10 Bi6 Se1 80.27(3) 3_665 3_655 ?
Se9 Bi6 Se1 138.54(3) 3_766 3_655 ?
Se9 Bi6 Se1 100.82(3) 3_756 3_655 ?
Se2 Bi6 Se1 54.67(3) . 3_655 ?
Se8 Bi6 Se1 73.46(3) 1_554 3_655 ?
Se10 Bi6 Se1 154.083(14) 1_655 3_655 ?
Se9 Bi6 Se1 90.82(2) 1_544 3_655 ?
Se9 Bi6 Se1 132.94(2) 1_564 3_655 ?
Se9 Bi6 Se1 128.83(4) 1_554 3_665 ?
Se10 Bi6 Se1 80.27(3) 3_655 3_665 ?
Se10 Bi6 Se1 42.63(3) 3_665 3_665 ?
Se9 Bi6 Se1 100.82(3) 3_766 3_665 ?
Se9 Bi6 Se1 138.54(3) 3_756 3_665 ?
Se2 Bi6 Se1 54.67(3) . 3_665 ?
Se8 Bi6 Se1 73.46(3) 1_554 3_665 ?
Se10 Bi6 Se1 154.083(14) 1_655 3_665 ?
Se9 Bi6 Se1 132.94(2) 1_544 3_665 ?
Se9 Bi6 Se1 90.82(2) 1_564 3_665 ?
Se1 Bi6 Se1 47.251(17) 3_655 3_665 ?
Se5 Sn12 Se5 95.40(7) 3_656 3_666 ?
Se5 Sn12 Se8 78.62(5) 3_656 . ?
Se5 Sn12 Se8 78.62(5) 3_666 . ?
Se5 Sn12 Se10 154.67(6) 3_656 3_666 ?
Se5 Sn12 Se10 87.64(4) 3_666 3_666 ?
Se8 Sn12 Se10 77.35(4) . 3_666 ?
Se5 Sn12 Se10 87.64(4) 3_656 3_656 ?
Se5 Sn12 Se10 154.67(6) 3_666 3_656 ?
Se8 Sn12 Se10 77.35(4) . 3_656 ?
Se10 Sn12 Se10 79.42(5) 3_666 3_656 ?
Se5 Sn12 Se1 142.20(6) 3_656 3_666 ?
Se5 Sn12 Se1 86.98(4) 3_666 3_666 ?
Se8 Sn12 Se1 138.27(4) . 3_666 ?
Se10 Sn12 Se1 62.97(4) 3_666 3_666 ?
Se10 Sn12 Se1 105.88(5) 3_656 3_666 ?
Se5 Sn12 Se1 86.98(4) 3_656 3_656 ?
Se5 Sn12 Se1 142.20(6) 3_666 3_656 ?
Se8 Sn12 Se1 138.27(4) . 3_656 ?
Se10 Sn12 Se1 105.88(5) 3_666 3_656 ?
Se10 Sn12 Se1 62.97(4) 3_656 3_656 ?
Se1 Sn12 Se1 69.47(3) 3_666 3_656 ?
Se5 Sn12 Se6 76.90(5) 3_656 . ?
Se5 Sn12 Se6 76.90(5) 3_666 . ?
Se8 Sn12 Se6 143.27(6) . . ?
Se10 Sn12 Se6 128.07(3) 3_666 . ?
Se10 Sn12 Se6 128.07(3) 3_656 . ?
Se1 Sn12 Se6 66.91(4) 3_666 . ?
Se1 Sn12 Se6 66.91(4) 3_656 . ?
Se5 Sn12 K2 51.85(9) 3_656 . ?
Se5 Sn12 K2 51.85(9) 3_666 . ?
Se8 Sn12 K2 49.6(2) . . ?
Se10 Sn12 K2 114.79(17) 3_666 . ?
Se10 Sn12 K2 114.79(17) 3_656 . ?
Se1 Sn12 K2 138.24(12) 3_666 . ?
Se1 Sn12 K2 138.24(12) 3_656 . ?
Se6 Sn12 K2 93.7(2) . . ?
Se5 Sn12 K2 31.69(13) 3_656 3_656 ?
Se5 Sn12 K2 76.90(11) 3_666 3_656 ?
Se8 Sn12 K2 50.09(19) . 3_656 ?
Se10 Sn12 K2 126.98(17) 3_666 3_656 ?
Se10 Sn12 K2 93.57(17) 3_656 3_656 ?
Se1 Sn12 K2 160.00(19) 3_666 3_656 ?
Se1 Sn12 K2 117.31(8) 3_656 3_656 ?
Se6 Sn12 K2 97.5(2) . 3_656 ?
K2 Sn12 K2 25.36(12) . 3_656 ?
Se5 Sn12 K2 76.90(11) 3_656 3_666 ?
Se5 Sn12 K2 31.69(13) 3_666 3_666 ?
Se8 Sn12 K2 50.09(19) . 3_666 ?
Se10 Sn12 K2 93.57(17) 3_666 3_666 ?
Se10 Sn12 K2 126.98(17) 3_656 3_666 ?
Se1 Sn12 K2 117.31(8) 3_666 3_666 ?
Se1 Sn12 K2 160.00(19) 3_656 3_666 ?
Se6 Sn12 K2 97.5(2) . 3_666 ?
K2 Sn12 K2 25.36(12) . 3_666 ?
K2 Sn12 K2 49.92(14) 3_656 3_666 ?
Se5 Sn12 Se8 43.70(4) 3_656 1_545 ?
Se5 Sn12 Se8 120.10(5) 3_666 1_545 ?
Se8 Sn12 Se8 55.863(18) . 1_545 ?
Se10 Sn12 Se8 113.95(4) 3_666 1_545 ?
Se10 Sn12 Se8 49.33(3) 3_656 1_545 ?
Se1 Sn12 Se8 152.92(4) 3_666 1_545 ?
Se1 Sn12 Se8 86.97(2) 3_656 1_545 ?
Se6 Sn12 Se8 116.73(3) . 1_545 ?
K2 Sn12 Se8 68.66(11) . 1_545 ?
K2 Sn12 Se8 44.82(15) 3_656 1_545 ?
K2 Sn12 Se8 89.38(9) 3_666 1_545 ?
K2 K2 K2 159.7(17) 3_666 3_656 ?
K2 K2 Se5 83.8(7) 3_666 . ?
K2 K2 Se5 83.8(7) 3_656 . ?
K2 K2 Se8 85.7(10) 3_666 . ?
K2 K2 Se8 85.7(10) 3_656 . ?
Se5 K2 Se8 117.4(5) . . ?
K2 K2 Se4 100.0(9) 3_666 . ?
K2 K2 Se4 100.0(9) 3_656 . ?
Se5 K2 Se4 119.0(6) . . ?
Se8 K2 Se4 123.6(4) . . ?
K2 K2 Se5 58.4(6) 3_666 3_666 ?
K2 K2 Se5 132.1(9) 3_656 3_666 ?
Se5 K2 Se5 142.20(15) . 3_666 ?
Se8 K2 Se5 63.9(3) . 3_666 ?
Se4 K2 Se5 72.1(3) . 3_666 ?
K2 K2 Se5 132.1(9) 3_666 3_656 ?
K2 K2 Se5 58.4(6) 3_656 3_656 ?
Se5 K2 Se5 142.20(15) . 3_656 ?
Se8 K2 Se5 63.9(3) . 3_656 ?
Se4 K2 Se5 72.1(3) . 3_656 ?
Se5 K2 Se5 74.7(3) 3_666 3_656 ?
K2 K2 Se8 126.0(11) 3_666 3_656 ?
K2 K2 Se8 60.6(8) 3_656 3_656 ?
Se5 K2 Se8 62.5(3) . 3_656 ?
Se8 K2 Se8 146.28(18) . 3_656 ?
Se4 K2 Se8 67.3(3) . 3_656 ?
Se5 K2 Se8 139.3(5) 3_666 3_656 ?
Se5 K2 Se8 95.3(2) 3_656 3_656 ?
K2 K2 Se8 60.6(8) 3_666 3_666 ?
K2 K2 Se8 126.0(11) 3_656 3_666 ?
Se5 K2 Se8 62.5(3) . 3_666 ?
Se8 K2 Se8 146.28(18) . 3_666 ?
Se4 K2 Se8 67.3(3) . 3_666 ?
Se5 K2 Se8 95.3(2) 3_666 3_666 ?
Se5 K2 Se8 139.3(5) 3_656 3_666 ?
Se8 K2 Se8 66.5(3) 3_656 3_666 ?
K2 K2 K2 10.2(8) 3_666 1_565 ?
K2 K2 K2 169.8(8) 3_656 1_565 ?
Se5 K2 K2 90.000(1) . 1_565 ?
Se8 K2 K2 90.000(2) . 1_565 ?
Se4 K2 K2 90.0 . 1_565 ?
Se5 K2 K2 52.64(14) 3_666 1_565 ?
Se5 K2 K2 127.36(14) 3_656 1_565 ?
Se8 K2 K2 123.23(15) 3_656 1_565 ?
Se8 K2 K2 56.77(15) 3_666 1_565 ?
K2 K2 K2 169.8(8) 3_666 1_545 ?
K2 K2 K2 10.2(9) 3_656 1_545 ?
Se5 K2 K2 90.000(1) . 1_545 ?
Se8 K2 K2 90.0 . 1_545 ?
Se4 K2 K2 90.000(2) . 1_545 ?
Se5 K2 K2 127.36(14) 3_666 1_545 ?
Se5 K2 K2 52.64(14) 3_656 1_545 ?
Se8 K2 K2 56.77(15) 3_656 1_545 ?
Se8 K2 K2 123.23(15) 3_666 1_545 ?
K2 K2 K2 179.999(2) 1_565 1_545 ?
K2 K2 Se4 50.6(8) 3_666 3_666 ?
K2 K2 Se4 109.3(10) 3_656 3_666 ?
Se5 K2 Se4 64.3(3) . 3_666 ?
Se8 K2 Se4 61.9(3) . 3_666 ?
Se4 K2 Se4 150.63(12) . 3_666 ?
Se5 K2 Se4 88.8(3) 3_666 3_666 ?
Se5 K2 Se4 125.1(5) 3_656 3_666 ?
Se8 K2 Se4 126.6(3) 3_656 3_666 ?
Se8 K2 Se4 93.36(18) 3_666 3_666 ?
K2 K2 Se4 60.64(11) 1_565 3_666 ?
K2 K2 Se4 119.36(11) 1_545 3_666 ?
K2 K2 Se4 109.3(10) 3_666 3_656 ?
K2 K2 Se4 50.6(8) 3_656 3_656 ?
Se5 K2 Se4 64.3(3) . 3_656 ?
Se8 K2 Se4 61.9(3) . 3_656 ?
Se4 K2 Se4 150.63(12) . 3_656 ?
Se5 K2 Se4 125.1(5) 3_666 3_656 ?
Se5 K2 Se4 88.8(3) 3_656 3_656 ?
Se8 K2 Se4 93.36(18) 3_656 3_656 ?
Se8 K2 Se4 126.6(3) 3_666 3_656 ?
K2 K2 Se4 119.36(11) 1_565 3_656 ?
K2 K2 Se4 60.64(11) 1_545 3_656 ?
Se4 K2 Se4 58.7(2) 3_666 3_656 ?
K2 K2 Sn12 92.7(8) 3_666 . ?
K2 K2 Sn12 92.7(8) 3_656 . ?
Se5 K2 Sn12 157.8(6) . . ?
Se8 K2 Sn12 40.35(17) . . ?
Se4 K2 Sn12 83.3(3) . . ?
Se5 K2 Sn12 40.18(16) 3_666 . ?
Se5 K2 Sn12 40.18(16) 3_656 . ?
Se8 K2 Sn12 133.7(3) 3_656 . ?
Se8 K2 Sn12 133.7(3) 3_666 . ?
K2 K2 Sn12 90.0 1_565 . ?
K2 K2 Sn12 90.0 1_545 . ?
Se4 K2 Sn12 96.6(3) 3_666 . ?
Se4 K2 Sn12 96.6(3) 3_656 . ?
Bi1 Se1 Bi1 92.36(4) 3_655 3_665 ?
Bi1 Se1 Bi1 88.06(4) 3_655 . ?
Bi1 Se1 Bi1 88.06(4) 3_665 . ?
Bi1 Se1 Se10 110.40(4) 3_655 . ?
Bi1 Se1 Se10 110.40(4) 3_665 . ?
Bi1 Se1 Se10 152.56(6) . . ?
Bi1 Se1 Bi12 163.02(5) 3_655 3_666 ?
Bi1 Se1 Bi12 97.714(19) 3_665 3_666 ?
Bi1 Se1 Bi12 105.83(5) . 3_666 ?
Se10 Se1 Bi12 53.18(3) . 3_666 ?
Bi1 Se1 Sn12 163.02(5) 3_655 3_666 ?
Bi1 Se1 Sn12 97.714(19) 3_665 3_666 ?
Bi1 Se1 Sn12 105.83(5) . 3_666 ?
Se10 Se1 Sn12 53.18(3) . 3_666 ?
Bi12 Se1 Sn12 0.00(4) 3_666 3_666 ?
Bi1 Se1 Bi12 97.714(19) 3_655 3_656 ?
Bi1 Se1 Bi12 163.02(5) 3_665 3_656 ?
Bi1 Se1 Bi12 105.83(5) . 3_656 ?
Se10 Se1 Bi12 53.18(3) . 3_656 ?
Bi12 Se1 Bi12 69.47(3) 3_666 3_656 ?
Sn12 Se1 Bi12 69.47(3) 3_666 3_656 ?
Bi1 Se1 Sn12 97.714(19) 3_655 3_656 ?
Bi1 Se1 Sn12 163.02(5) 3_665 3_656 ?
Bi1 Se1 Sn12 105.83(5) . 3_656 ?
Se10 Se1 Sn12 53.18(3) . 3_656 ?
Bi12 Se1 Sn12 69.47(3) 3_666 3_656 ?
Sn12 Se1 Sn12 69.47(3) 3_666 3_656 ?
Bi12 Se1 Sn12 0.00(4) 3_656 3_656 ?
Bi1 Se1 Se1 90.29(4) 3_655 3_665 ?
Bi1 Se1 Se1 44.06(2) 3_665 3_665 ?
Bi1 Se1 Se1 44.00(3) . 3_665 ?
Se10 Se1 Se1 149.30(3) . 3_665 ?
Bi12 Se1 Se1 106.45(3) 3_666 3_665 ?
Sn12 Se1 Se1 106.45(3) 3_666 3_665 ?
Bi12 Se1 Se1 148.72(7) 3_656 3_665 ?
Sn12 Se1 Se1 148.72(7) 3_656 3_665 ?
Bi1 Se1 Se1 44.06(2) 3_655 3_655 ?
Bi1 Se1 Se1 90.29(4) 3_665 3_655 ?
Bi1 Se1 Se1 44.00(3) . 3_655 ?
Se10 Se1 Se1 149.30(3) . 3_655 ?
Bi12 Se1 Se1 148.72(7) 3_666 3_655 ?
Sn12 Se1 Se1 148.72(7) 3_666 3_655 ?
Bi12 Se1 Se1 106.45(3) 3_656 3_655 ?
Sn12 Se1 Se1 106.45(3) 3_656 3_655 ?
Se1 Se1 Se1 60.20(4) 3_665 3_655 ?
Bi1 Se1 Se6 134.93(5) 3_655 3_666 ?
Bi1 Se1 Se6 89.10(3) 3_665 3_666 ?
Bi1 Se1 Se6 46.94(3) . 3_666 ?
Se10 Se1 Se6 111.13(4) . 3_666 ?
Bi12 Se1 Se6 59.23(3) 3_666 3_666 ?
Sn12 Se1 Se6 59.23(3) 3_666 3_666 ?
Bi12 Se1 Se6 93.35(4) 3_656 3_666 ?
Sn12 Se1 Se6 93.35(4) 3_656 3_666 ?
Se1 Se1 Se6 60.93(4) 3_665 3_666 ?
Se1 Se1 Se6 90.91(5) 3_655 3_666 ?
Bi1 Se1 Se6 89.10(3) 3_655 3_656 ?
Bi1 Se1 Se6 134.93(5) 3_665 3_656 ?
Bi1 Se1 Se6 46.94(3) . 3_656 ?
Se10 Se1 Se6 111.13(4) . 3_656 ?
Bi12 Se1 Se6 93.35(4) 3_666 3_656 ?
Sn12 Se1 Se6 93.35(4) 3_666 3_656 ?
Bi12 Se1 Se6 59.23(3) 3_656 3_656 ?
Sn12 Se1 Se6 59.23(3) 3_656 3_656 ?
Se1 Se1 Se6 90.91(5) 3_665 3_656 ?
Se1 Se1 Se6 60.93(4) 3_655 3_656 ?
Se6 Se1 Se6 60.03(3) 3_666 3_656 ?
Bi1 Se1 Se1 136.18(2) 3_655 1_565 ?
Bi1 Se1 Se1 43.82(2) 3_665 1_565 ?
Bi1 Se1 Se1 90.0 . 1_565 ?
Se10 Se1 Se1 90.0 . 1_565 ?
Bi12 Se1 Se1 55.266(16) 3_666 1_565 ?
Sn12 Se1 Se1 55.266(16) 3_666 1_565 ?
Bi12 Se1 Se1 124.733(16) 3_656 1_565 ?
Sn12 Se1 Se1 124.733(16) 3_656 1_565 ?
Se1 Se1 Se1 59.90(2) 3_665 1_565 ?
Se1 Se1 Se1 120.10(2) 3_655 1_565 ?
Se6 Se1 Se1 59.984(17) 3_666 1_565 ?
Se6 Se1 Se1 120.016(17) 3_656 1_565 ?
Bi1 Se1 Se1 43.82(2) 3_655 1_545 ?
Bi1 Se1 Se1 136.18(2) 3_665 1_545 ?
Bi1 Se1 Se1 90.001(1) . 1_545 ?
Se10 Se1 Se1 90.0 . 1_545 ?
Bi12 Se1 Se1 124.733(16) 3_666 1_545 ?
Sn12 Se1 Se1 124.733(16) 3_666 1_545 ?
Bi12 Se1 Se1 55.266(16) 3_656 1_545 ?
Sn12 Se1 Se1 55.266(16) 3_656 1_545 ?
Se1 Se1 Se1 120.10(2) 3_665 1_545 ?
Se1 Se1 Se1 59.90(2) 3_655 1_545 ?
Se6 Se1 Se1 120.016(17) 3_666 1_545 ?
Se6 Se1 Se1 59.984(17) 3_656 1_545 ?
Se1 Se1 Se1 180.0 1_565 1_545 ?
Bi1 Se1 Se6 46.19(2) 3_655 1_554 ?
Bi1 Se1 Se6 46.19(2) 3_665 1_554 ?
Bi1 Se1 Se6 88.04(4) . 1_554 ?
Se10 Se1 Se6 119.40(5) . 1_554 ?
Bi12 Se1 Se6 141.64(3) 3_666 1_554 ?
Sn12 Se1 Se6 141.64(3) 3_666 1_554 ?
Bi12 Se1 Se6 141.64(3) 3_656 1_554 ?
Sn12 Se1 Se6 141.64(3) 3_656 1_554 ?
Se1 Se1 Se6 59.66(4) 3_665 1_554 ?
Se1 Se1 Se6 59.66(4) 3_655 1_554 ?
Se6 Se1 Se6 120.59(4) 3_666 1_554 ?
Se6 Se1 Se6 120.59(4) 3_656 1_554 ?
Se1 Se1 Se6 90.0 1_565 1_554 ?
Se1 Se1 Se6 90.0 1_545 1_554 ?
Bi1 Se1 Se2 45.67(3) 3_655 3_655 ?
Bi1 Se1 Se2 90.56(4) 3_665 3_655 ?
Bi1 Se1 Se2 133.62(4) . 3_655 ?
Se10 Se1 Se2 68.45(4) . 3_655 ?
Bi12 Se1 Se2 120.26(5) 3_666 3_655 ?
Sn12 Se1 Se2 120.26(5) 3_666 3_655 ?
Bi12 Se1 Se2 86.81(3) 3_656 3_655 ?
Sn12 Se1 Se2 86.81(3) 3_656 3_655 ?
Se1 Se1 Se2 119.13(5) 3_665 3_655 ?
Se1 Se1 Se2 89.67(4) 3_655 3_655 ?
Se6 Se1 Se2 179.33(3) 3_666 3_655 ?
Se6 Se1 Se2 120.574(18) 3_656 3_655 ?
Se1 Se1 Se2 119.409(17) 1_565 3_655 ?
Se1 Se1 Se2 60.590(17) 1_545 3_655 ?
Se6 Se1 Se2 59.48(3) 1_554 3_655 ?
Sn2 Se2 Bi2 0.00(3) 3_666 3_666 ?
Sn2 Se2 Sn2 93.91(4) 3_666 3_656 ?
Bi2 Se2 Sn2 93.91(4) 3_666 3_656 ?
Sn2 Se2 Bi2 93.91(4) 3_666 3_656 ?
Bi2 Se2 Bi2 93.91(4) 3_666 3_656 ?
Sn2 Se2 Bi2 0.00(3) 3_656 3_656 ?
Sn2 Se2 Bi1 92.61(4) 3_666 . ?
Bi2 Se2 Bi1 92.61(4) 3_666 . ?
Sn2 Se2 Bi1 92.61(4) 3_656 . ?
Bi2 Se2 Bi1 92.61(4) 3_656 . ?
Sn2 Se2 Bi6 124.05(4) 3_666 . ?
Bi2 Se2 Bi6 124.05(4) 3_666 . ?
Sn2 Se2 Bi6 124.05(4) 3_656 . ?
Bi2 Se2 Bi6 124.05(4) 3_656 . ?
Bi1 Se2 Bi6 121.06(5) . . ?
Sn2 Se2 Se2 43.05(2) 3_666 1_565 ?
Bi2 Se2 Se2 43.05(2) 3_666 1_565 ?
Sn2 Se2 Se2 136.96(2) 3_656 1_565 ?
Bi2 Se2 Se2 136.96(2) 3_656 1_565 ?
Bi1 Se2 Se2 90.000(1) . 1_565 ?
Bi6 Se2 Se2 90.0 . 1_565 ?
Sn2 Se2 Se2 136.96(2) 3_666 1_545 ?
Bi2 Se2 Se2 136.96(2) 3_666 1_545 ?
Sn2 Se2 Se2 43.05(2) 3_656 1_545 ?
Bi2 Se2 Se2 43.05(2) 3_656 1_545 ?
Bi1 Se2 Se2 90.0 . 1_545 ?
Bi6 Se2 Se2 90.0 . 1_545 ?
Se2 Se2 Se2 179.998(1) 1_565 1_545 ?
Sn2 Se2 Se9 80.20(3) 3_666 3_766 ?
Bi2 Se2 Se9 80.20(3) 3_666 3_766 ?
Sn2 Se2 Se9 124.09(6) 3_656 3_766 ?
Bi2 Se2 Se9 124.09(6) 3_656 3_766 ?
Bi1 Se2 Se9 142.81(4) . 3_766 ?
Bi6 Se2 Se9 45.40(3) . 3_766 ?
Se2 Se2 Se9 60.005(16) 1_565 3_766 ?
Se2 Se2 Se9 119.996(16) 1_545 3_766 ?
Sn2 Se2 Se9 124.09(6) 3_666 3_756 ?
Bi2 Se2 Se9 124.09(6) 3_666 3_756 ?
Sn2 Se2 Se9 80.20(3) 3_656 3_756 ?
Bi2 Se2 Se9 80.20(3) 3_656 3_756 ?
Bi1 Se2 Se9 142.81(4) . 3_756 ?
Bi6 Se2 Se9 45.40(3) . 3_756 ?
Se2 Se2 Se9 119.996(16) 1_565 3_756 ?
Se2 Se2 Se9 60.005(16) 1_545 3_756 ?
Se9 Se2 Se9 59.99(3) 3_766 3_756 ?
Sn2 Se2 Se6 92.00(4) 3_666 3_656 ?
Bi2 Se2 Se6 92.00(4) 3_666 3_656 ?
Sn2 Se2 Se6 46.32(3) 3_656 3_656 ?
Bi2 Se2 Se6 46.32(3) 3_656 3_656 ?
Bi1 Se2 Se6 46.42(3) . 3_656 ?
Bi6 Se2 Se6 143.86(3) . 3_656 ?
Se2 Se2 Se6 119.766(15) 1_565 3_656 ?
Se2 Se2 Se6 60.234(15) 1_545 3_656 ?
Se9 Se2 Se6 167.58(5) 3_766 3_656 ?
Se9 Se2 Se6 118.700(19) 3_756 3_656 ?
Sn2 Se2 Se6 46.32(3) 3_666 3_666 ?
Bi2 Se2 Se6 46.32(3) 3_666 3_666 ?
Sn2 Se2 Se6 92.00(4) 3_656 3_666 ?
Bi2 Se2 Se6 92.00(4) 3_656 3_666 ?
Bi1 Se2 Se6 46.42(3) . 3_666 ?
Bi6 Se2 Se6 143.86(3) . 3_666 ?
Se2 Se2 Se6 60.234(15) 1_565 3_666 ?
Se2 Se2 Se6 119.766(15) 1_545 3_666 ?
Se9 Se2 Se6 118.700(19) 3_766 3_666 ?
Se9 Se2 Se6 167.58(5) 3_756 3_666 ?
Se6 Se2 Se6 59.53(3) 3_656 3_666 ?
Sn2 Se2 Se7 46.96(2) 3_666 . ?
Bi2 Se2 Se7 46.96(2) 3_666 . ?
Sn2 Se2 Se7 46.96(2) 3_656 . ?
Bi2 Se2 Se7 46.96(2) 3_656 . ?
Bi1 Se2 Se7 93.12(4) . . ?
Bi6 Se2 Se7 145.82(6) . . ?
Se2 Se2 Se7 90.0 1_565 . ?
Se2 Se2 Se7 90.0 1_545 . ?
Se9 Se2 Se7 107.21(5) 3_766 . ?
Se9 Se2 Se7 107.21(5) 3_756 . ?
Se6 Se2 Se7 60.71(3) 3_656 . ?
Se6 Se2 Se7 60.71(3) 3_666 . ?
Sn2 Se2 Se1 135.48(5) 3_666 3_655 ?
Bi2 Se2 Se1 135.48(5) 3_666 3_655 ?
Sn2 Se2 Se1 89.73(3) 3_656 3_655 ?
Bi2 Se2 Se1 89.73(3) 3_656 3_655 ?
Bi1 Se2 Se1 42.87(3) . 3_655 ?
Bi6 Se2 Se1 88.55(4) . 3_655 ?
Se2 Se2 Se1 119.409(17) 1_565 3_655 ?
Se2 Se2 Se1 60.590(17) 1_545 3_655 ?
Se9 Se2 Se1 132.01(4) 3_766 3_655 ?
Se9 Se2 Se1 100.27(3) 3_756 3_655 ?
Se6 Se2 Se1 59.96(3) 3_656 3_655 ?
Se6 Se2 Se1 89.26(4) 3_666 3_655 ?
Se7 Se2 Se1 120.67(4) . 3_655 ?
Sn2 Se2 Se1 89.73(3) 3_666 3_665 ?
Bi2 Se2 Se1 89.73(3) 3_666 3_665 ?
Sn2 Se2 Se1 135.48(5) 3_656 3_665 ?
Bi2 Se2 Se1 135.48(5) 3_656 3_665 ?
Bi1 Se2 Se1 42.87(3) . 3_665 ?
Bi6 Se2 Se1 88.55(4) . 3_665 ?
Se2 Se2 Se1 60.590(17) 1_565 3_665 ?
Se2 Se2 Se1 119.409(17) 1_545 3_665 ?
Se9 Se2 Se1 100.27(3) 3_766 3_665 ?
Se9 Se2 Se1 132.01(4) 3_756 3_665 ?
Se6 Se2 Se1 89.26(4) 3_656 3_665 ?
Se6 Se2 Se1 59.96(3) 3_666 3_665 ?
Se7 Se2 Se1 120.67(4) . 3_665 ?
Se1 Se2 Se1 58.82(3) 3_655 3_665 ?
Sn3 Se3 Bi3 0.00(3) 3_656 3_656 ?
Sn3 Se3 Sn3 93.69(4) 3_656 3_666 ?
Bi3 Se3 Sn3 93.69(4) 3_656 3_666 ?
Sn3 Se3 Bi3 93.69(4) 3_656 3_666 ?
Bi3 Se3 Bi3 93.69(4) 3_656 3_666 ?
Sn3 Se3 Bi3 0.00(4) 3_666 3_666 ?
Sn3 Se3 Sn2 93.73(4) 3_656 1_655 ?
Bi3 Se3 Sn2 93.73(4) 3_656 1_655 ?
Sn3 Se3 Sn2 93.73(4) 3_666 1_655 ?
Bi3 Se3 Sn2 93.73(4) 3_666 1_655 ?
Sn3 Se3 Bi2 93.73(4) 3_656 1_655 ?
Bi3 Se3 Bi2 93.73(4) 3_656 1_655 ?
Sn3 Se3 Bi2 93.73(4) 3_666 1_655 ?
Bi3 Se3 Bi2 93.73(4) 3_666 1_655 ?
Sn2 Se3 Bi2 0.00(2) 1_655 1_655 ?
Sn3 Se3 Se9 132.81(2) 3_656 . ?
Bi3 Se3 Se9 132.81(2) 3_656 . ?
Sn3 Se3 Se9 132.81(2) 3_666 . ?
Bi3 Se3 Se9 132.81(2) 3_666 . ?
Sn2 Se3 Se9 91.05(5) 1_655 . ?
Bi2 Se3 Se9 91.05(5) 1_655 . ?
Sn3 Se3 Sn5 85.95(2) 3_656 3_656 ?
Bi3 Se3 Sn5 85.95(2) 3_656 3_656 ?
Sn3 Se3 Sn5 140.05(6) 3_666 3_656 ?
Bi3 Se3 Sn5 140.05(6) 3_666 3_656 ?
Sn2 Se3 Sn5 126.18(4) 1_655 3_656 ?
Bi2 Se3 Sn5 126.18(4) 1_655 3_656 ?
Se9 Se3 Sn5 54.67(3) . 3_656 ?
Sn3 Se3 Bi5 85.95(2) 3_656 3_656 ?
Bi3 Se3 Bi5 85.95(2) 3_656 3_656 ?
Sn3 Se3 Bi5 140.05(6) 3_666 3_656 ?
Bi3 Se3 Bi5 140.05(6) 3_666 3_656 ?
Sn2 Se3 Bi5 126.18(4) 1_655 3_656 ?
Bi2 Se3 Bi5 126.18(4) 1_655 3_656 ?
Se9 Se3 Bi5 54.67(3) . 3_656 ?
Sn5 Se3 Bi5 0.000(19) 3_656 3_656 ?
Sn3 Se3 Sn5 140.05(6) 3_656 3_666 ?
Bi3 Se3 Sn5 140.05(6) 3_656 3_666 ?
Sn3 Se3 Sn5 85.95(2) 3_666 3_666 ?
Bi3 Se3 Sn5 85.95(2) 3_666 3_666 ?
Sn2 Se3 Sn5 126.18(4) 1_655 3_666 ?
Bi2 Se3 Sn5 126.18(4) 1_655 3_666 ?
Se9 Se3 Sn5 54.67(3) . 3_666 ?
Sn5 Se3 Sn5 70.04(3) 3_656 3_666 ?
Bi5 Se3 Sn5 70.04(3) 3_656 3_666 ?
Sn3 Se3 Bi5 140.05(6) 3_656 3_666 ?
Bi3 Se3 Bi5 140.05(6) 3_656 3_666 ?
Sn3 Se3 Bi5 85.95(2) 3_666 3_666 ?
Bi3 Se3 Bi5 85.95(2) 3_666 3_666 ?
Sn2 Se3 Bi5 126.18(4) 1_655 3_666 ?
Bi2 Se3 Bi5 126.18(4) 1_655 3_666 ?
Se9 Se3 Bi5 54.67(3) . 3_666 ?
Sn5 Se3 Bi5 70.04(3) 3_656 3_666 ?
Bi5 Se3 Bi5 70.04(3) 3_656 3_666 ?
Sn5 Se3 Bi5 0.000(17) 3_666 3_666 ?
Sn3 Se3 Se4 43.93(3) 3_656 3_656 ?
Bi3 Se3 Se4 43.93(3) 3_656 3_656 ?
Sn3 Se3 Se4 90.86(4) 3_666 3_656 ?
Bi3 Se3 Se4 90.86(4) 3_666 3_656 ?
Sn2 Se3 Se4 137.65(3) 1_655 3_656 ?
Bi2 Se3 Se4 137.65(3) 1_655 3_656 ?
Se9 Se3 Se4 115.69(4) . 3_656 ?
Sn5 Se3 Se4 61.86(3) 3_656 3_656 ?
Bi5 Se3 Se4 61.86(3) 3_656 3_656 ?
Sn5 Se3 Se4 96.13(4) 3_666 3_656 ?
Bi5 Se3 Se4 96.13(4) 3_666 3_656 ?
Sn3 Se3 Se4 90.86(4) 3_656 3_666 ?
Bi3 Se3 Se4 90.86(4) 3_656 3_666 ?
Sn3 Se3 Se4 43.93(3) 3_666 3_666 ?
Bi3 Se3 Se4 43.93(3) 3_666 3_666 ?
Sn2 Se3 Se4 137.65(3) 1_655 3_666 ?
Bi2 Se3 Se4 137.65(3) 1_655 3_666 ?
Se9 Se3 Se4 115.69(4) . 3_666 ?
Sn5 Se3 Se4 96.13(4) 3_656 3_666 ?
Bi5 Se3 Se4 96.13(4) 3_656 3_666 ?
Sn5 Se3 Se4 61.86(3) 3_666 3_666 ?
Bi5 Se3 Se4 61.86(3) 3_666 3_666 ?
Se4 Se3 Se4 60.51(3) 3_656 3_666 ?
Sn3 Se3 Se8 99.90(4) 3_656 . ?
Bi3 Se3 Se8 99.90(4) 3_656 . ?
Sn3 Se3 Se8 99.90(4) 3_666 . ?
Bi3 Se3 Se8 99.90(4) 3_666 . ?
Sn2 Se3 Se8 159.98(5) 1_655 . ?
Bi2 Se3 Se8 159.98(5) 1_655 . ?
Se9 Se3 Se8 68.92(4) . . ?
Sn5 Se3 Se8 41.50(2) 3_656 . ?
Bi5 Se3 Se8 41.50(2) 3_656 . ?
Sn5 Se3 Se8 41.50(2) 3_666 . ?
Bi5 Se3 Se8 41.50(2) 3_666 . ?
Se4 Se3 Se8 57.23(3) 3_656 . ?
Se4 Se3 Se8 57.23(3) 3_666 . ?
Sn3 Se3 Se3 136.84(2) 3_656 1_565 ?
Bi3 Se3 Se3 136.84(2) 3_656 1_565 ?
Sn3 Se3 Se3 43.16(2) 3_666 1_565 ?
Bi3 Se3 Se3 43.16(2) 3_666 1_565 ?
Sn2 Se3 Se3 90.0 1_655 1_565 ?
Bi2 Se3 Se3 90.0 1_655 1_565 ?
Se9 Se3 Se3 90.0 . 1_565 ?
Sn5 Se3 Se3 125.022(15) 3_656 1_565 ?
Bi5 Se3 Se3 125.022(15) 3_656 1_565 ?
Sn5 Se3 Se3 54.977(15) 3_666 1_565 ?
Bi5 Se3 Se3 54.977(15) 3_666 1_565 ?
Se4 Se3 Se3 120.256(17) 3_656 1_565 ?
Se4 Se3 Se3 59.743(17) 3_666 1_565 ?
Se8 Se3 Se3 90.0 . 1_565 ?
Sn3 Se3 Se3 43.16(2) 3_656 1_545 ?
Bi3 Se3 Se3 43.16(2) 3_656 1_545 ?
Sn3 Se3 Se3 136.84(2) 3_666 1_545 ?
Bi3 Se3 Se3 136.84(2) 3_666 1_545 ?
Sn2 Se3 Se3 90.0 1_655 1_545 ?
Bi2 Se3 Se3 90.0 1_655 1_545 ?
Se9 Se3 Se3 90.000(1) . 1_545 ?
Sn5 Se3 Se3 54.977(15) 3_656 1_545 ?
Bi5 Se3 Se3 54.977(15) 3_656 1_545 ?
Sn5 Se3 Se3 125.022(15) 3_666 1_545 ?
Bi5 Se3 Se3 125.022(15) 3_666 1_545 ?
Se4 Se3 Se3 59.743(17) 3_656 1_545 ?
Se4 Se3 Se3 120.256(17) 3_666 1_545 ?
Se8 Se3 Se3 89.999(1) . 1_545 ?
Se3 Se3 Se3 179.999(1) 1_565 1_545 ?
Bi3 Se4 Sn4 93.50(4) . 3_666 ?
Bi3 Se4 Bi4 93.50(4) . 3_666 ?
Sn4 Se4 Bi4 0.00(3) 3_666 3_666 ?
Bi3 Se4 Sn4 93.50(4) . 3_656 ?
Sn4 Se4 Sn4 92.51(4) 3_666 3_656 ?
Bi4 Se4 Sn4 92.51(4) 3_666 3_656 ?
Bi3 Se4 Bi4 93.50(4) . 3_656 ?
Sn4 Se4 Bi4 92.51(4) 3_666 3_656 ?
Bi4 Se4 Bi4 92.51(4) 3_666 3_656 ?
Sn4 Se4 Bi4 0.00(3) 3_656 3_656 ?
Bi3 Se4 K2 163.0(3) . . ?
Sn4 Se4 K2 98.21(19) 3_666 . ?
Bi4 Se4 K2 98.21(19) 3_666 . ?
Sn4 Se4 K2 98.21(19) 3_656 . ?
Bi4 Se4 K2 98.21(19) 3_656 . ?
Bi3 Se4 Se8 103.97(5) . 3_656 ?
Sn4 Se4 Se8 157.90(5) 3_666 3_656 ?
Bi4 Se4 Se8 157.90(5) 3_666 3_656 ?
Sn4 Se4 Se8 99.71(2) 3_656 3_656 ?
Bi4 Se4 Se8 99.71(2) 3_656 3_656 ?
K2 Se4 Se8 62.0(2) . 3_656 ?
Bi3 Se4 Se8 103.97(5) . 3_666 ?
Sn4 Se4 Se8 99.71(2) 3_666 3_666 ?
Bi4 Se4 Se8 99.71(2) 3_666 3_666 ?
Sn4 Se4 Se8 157.90(5) 3_656 3_666 ?
Bi4 Se4 Se8 157.90(5) 3_656 3_666 ?
K2 Se4 Se8 62.0(2) . 3_666 ?
Se8 Se4 Se8 63.28(3) 3_656 3_666 ?
Bi3 Se4 Se5 137.03(4) . 3_666 ?
Sn4 Se4 Se5 43.65(3) 3_666 3_666 ?
Bi4 Se4 Se5 43.65(3) 3_666 3_666 ?
Sn4 Se4 Se5 91.84(5) 3_656 3_666 ?
Bi4 Se4 Se5 91.84(5) 3_656 3_666 ?
K2 Se4 Se5 55.1(2) . 3_666 ?
Se8 Se4 Se5 117.04(5) 3_656 3_666 ?
Se8 Se4 Se5 84.60(4) 3_666 3_666 ?
Bi3 Se4 Se5 137.03(4) . 3_656 ?
Sn4 Se4 Se5 91.84(5) 3_666 3_656 ?
Bi4 Se4 Se5 91.84(5) 3_666 3_656 ?
Sn4 Se4 Se5 43.65(3) 3_656 3_656 ?
Bi4 Se4 Se5 43.65(3) 3_656 3_656 ?
K2 Se4 Se5 55.1(2) . 3_656 ?
Se8 Se4 Se5 84.60(4) 3_656 3_656 ?
Se8 Se4 Se5 117.04(5) 3_666 3_656 ?
Se5 Se4 Se5 63.07(4) 3_666 3_656 ?
Bi3 Se4 Bi5 78.77(4) . . ?
Sn4 Se4 Bi5 133.43(2) 3_666 . ?
Bi4 Se4 Bi5 133.43(2) 3_666 . ?
Sn4 Se4 Bi5 133.43(2) 3_656 . ?
Bi4 Se4 Bi5 133.43(2) 3_656 . ?
K2 Se4 Bi5 84.2(3) . . ?
Se8 Se4 Bi5 41.08(2) 3_656 . ?
Se8 Se4 Bi5 41.08(3) 3_666 . ?
Se5 Se4 Bi5 124.83(4) 3_666 . ?
Se5 Se4 Bi5 124.83(4) 3_656 . ?
Bi3 Se4 Se3 43.64(3) . 3_656 ?
Sn4 Se4 Se3 137.14(5) 3_666 3_656 ?
Bi4 Se4 Se3 137.14(5) 3_666 3_656 ?
Sn4 Se4 Se3 90.29(3) 3_656 3_656 ?
Bi4 Se4 Se3 90.29(3) 3_656 3_656 ?
K2 Se4 Se3 123.7(2) . 3_656 ?
Se8 Se4 Se3 61.66(4) 3_656 3_656 ?
Se8 Se4 Se3 93.10(4) 3_666 3_656 ?
Se5 Se4 Se3 177.69(4) 3_666 3_656 ?
Se5 Se4 Se3 118.17(2) 3_656 3_656 ?
Bi5 Se4 Se3 52.88(3) . 3_656 ?
Bi3 Se4 Se3 43.64(3) . 3_666 ?
Sn4 Se4 Se3 90.29(3) 3_666 3_666 ?
Bi4 Se4 Se3 90.29(3) 3_666 3_666 ?
Sn4 Se4 Se3 137.14(5) 3_656 3_666 ?
Bi4 Se4 Se3 137.14(5) 3_656 3_666 ?
K2 Se4 Se3 123.7(2) . 3_666 ?
Se8 Se4 Se3 93.10(4) 3_656 3_666 ?
Se8 Se4 Se3 61.66(4) 3_666 3_666 ?
Se5 Se4 Se3 118.17(2) 3_666 3_666 ?
Se5 Se4 Se3 177.69(4) 3_656 3_666 ?
Bi5 Se4 Se3 52.88(3) . 3_666 ?
Se3 Se4 Se3 60.51(3) 3_656 3_666 ?
Bi3 Se4 Se4 90.0 . 1_565 ?
Sn4 Se4 Se4 43.75(2) 3_666 1_565 ?
Bi4 Se4 Se4 43.75(2) 3_666 1_565 ?
Sn4 Se4 Se4 136.25(2) 3_656 1_565 ?
Bi4 Se4 Se4 136.25(2) 3_656 1_565 ?
K2 Se4 Se4 90.000(1) . 1_565 ?
Se8 Se4 Se4 121.642(15) 3_656 1_565 ?
Se8 Se4 Se4 58.359(15) 3_666 1_565 ?
Se5 Se4 Se4 58.47(2) 3_666 1_565 ?
Se5 Se4 Se4 121.534(19) 3_656 1_565 ?
Bi5 Se4 Se4 90.0 . 1_565 ?
Se3 Se4 Se4 120.257(17) 3_656 1_565 ?
Se3 Se4 Se4 59.743(17) 3_666 1_565 ?
Bi4 Se5 Bi12 108.74(5) . 3_656 ?
Bi4 Se5 Sn12 108.74(5) . 3_656 ?
Bi12 Se5 Sn12 0.00(10) 3_656 3_656 ?
Bi4 Se5 Bi12 108.74(5) . 3_666 ?
Bi12 Se5 Bi12 95.40(7) 3_656 3_666 ?
Sn12 Se5 Bi12 95.40(7) 3_656 3_666 ?
Bi4 Se5 Sn12 108.74(5) . 3_666 ?
Bi12 Se5 Sn12 95.40(7) 3_656 3_666 ?
Sn12 Se5 Sn12 95.40(7) 3_656 3_666 ?
Bi12 Se5 Sn12 0.00(10) 3_666 3_666 ?
Bi4 Se5 K2 107.1(4) . . ?
Bi12 Se5 K2 118.1(2) 3_656 . ?
Sn12 Se5 K2 118.1(2) 3_656 . ?
Bi12 Se5 K2 118.1(2) 3_666 . ?
Sn12 Se5 K2 118.1(2) 3_666 . ?
Bi4 Se5 K2 98.6(3) . 3_666 ?
Bi12 Se5 K2 149.6(3) 3_656 3_666 ?
Sn12 Se5 K2 149.6(3) 3_656 3_666 ?
Bi12 Se5 K2 88.0(2) 3_666 3_666 ?
Sn12 Se5 K2 88.0(2) 3_666 3_666 ?
K2 Se5 K2 37.80(15) . 3_666 ?
Bi4 Se5 K2 98.6(3) . 3_656 ?
Bi12 Se5 K2 88.0(2) 3_656 3_656 ?
Sn12 Se5 K2 88.0(2) 3_656 3_656 ?
Bi12 Se5 K2 149.6(3) 3_666 3_656 ?
Sn12 Se5 K2 149.6(3) 3_666 3_656 ?
K2 Se5 K2 37.80(15) . 3_656 ?
K2 Se5 K2 74.7(3) 3_666 3_656 ?
Bi4 Se5 Se8 143.76(3) . 3_656 ?
Bi12 Se5 Se8 50.79(4) 3_656 3_656 ?
Sn12 Se5 Se8 50.79(4) 3_656 3_656 ?
Bi12 Se5 Se8 103.31(6) 3_666 3_656 ?
Sn12 Se5 Se8 103.31(6) 3_666 3_656 ?
K2 Se5 Se8 70.7(3) . 3_656 ?
K2 Se5 Se8 99.0(2) 3_666 3_656 ?
K2 Se5 Se8 56.5(3) 3_656 3_656 ?
Bi4 Se5 Se8 143.76(3) . 3_666 ?
Bi12 Se5 Se8 103.31(6) 3_656 3_666 ?
Sn12 Se5 Se8 103.31(6) 3_656 3_666 ?
Bi12 Se5 Se8 50.79(4) 3_666 3_666 ?
Sn12 Se5 Se8 50.79(4) 3_666 3_666 ?
K2 Se5 Se8 70.7(3) . 3_666 ?
K2 Se5 Se8 56.5(3) 3_666 3_666 ?
K2 Se5 Se8 99.0(2) 3_656 3_666 ?
Se8 Se5 Se8 71.31(5) 3_656 3_666 ?
Bi4 Se5 Se4 46.38(3) . 3_666 ?
Bi12 Se5 Se4 154.76(6) 3_656 3_666 ?
Sn12 Se5 Se4 154.76(6) 3_656 3_666 ?
Bi12 Se5 Se4 97.52(3) 3_666 3_666 ?
Sn12 Se5 Se4 97.52(3) 3_666 3_666 ?
K2 Se5 Se4 74.0(3) . 3_666 ?
K2 Se5 Se4 52.8(3) 3_666 3_666 ?
K2 Se5 Se4 91.7(3) 3_656 3_666 ?
Se8 Se5 Se4 144.29(6) 3_656 3_666 ?
Se8 Se5 Se4 101.67(3) 3_666 3_666 ?
Bi4 Se5 Se4 46.38(3) . 3_656 ?
Bi12 Se5 Se4 97.52(3) 3_656 3_656 ?
Sn12 Se5 Se4 97.52(3) 3_656 3_656 ?
Bi12 Se5 Se4 154.76(6) 3_666 3_656 ?
Sn12 Se5 Se4 154.76(6) 3_666 3_656 ?
K2 Se5 Se4 74.0(3) . 3_656 ?
K2 Se5 Se4 91.7(3) 3_666 3_656 ?
K2 Se5 Se4 52.8(3) 3_656 3_656 ?
Se8 Se5 Se4 101.67(3) 3_656 3_656 ?
Se8 Se5 Se4 144.29(6) 3_666 3_656 ?
Se4 Se5 Se4 63.07(4) 3_666 3_656 ?
Bi4 Se5 Se5 90.0 . 1_565 ?
Bi12 Se5 Se5 137.70(4) 3_656 1_565 ?
Sn12 Se5 Se5 137.70(4) 3_656 1_565 ?
Bi12 Se5 Se5 42.30(4) 3_666 1_565 ?
Sn12 Se5 Se5 42.30(4) 3_666 1_565 ?
K2 Se5 Se5 89.999(2) . 1_565 ?
K2 Se5 Se5 52.64(14) 3_666 1_565 ?
K2 Se5 Se5 127.36(14) 3_656 1_565 ?
Se8 Se5 Se5 125.66(2) 3_656 1_565 ?
Se8 Se5 Se5 54.34(2) 3_666 1_565 ?
Se4 Se5 Se5 58.47(2) 3_666 1_565 ?
Se4 Se5 Se5 121.533(19) 3_656 1_565 ?
Bi4 Se5 Se5 90.000(1) . 1_545 ?
Bi12 Se5 Se5 42.30(4) 3_656 1_545 ?
Sn12 Se5 Se5 42.30(4) 3_656 1_545 ?
Bi12 Se5 Se5 137.70(4) 3_666 1_545 ?
Sn12 Se5 Se5 137.70(4) 3_666 1_545 ?
K2 Se5 Se5 89.999(1) . 1_545 ?
K2 Se5 Se5 127.36(14) 3_666 1_545 ?
K2 Se5 Se5 52.64(14) 3_656 1_545 ?
Se8 Se5 Se5 54.34(2) 3_656 1_545 ?
Se8 Se5 Se5 125.66(2) 3_666 1_545 ?
Se4 Se5 Se5 121.53(2) 3_666 1_545 ?
Se4 Se5 Se5 58.47(2) 3_656 1_545 ?
Se5 Se5 Se5 179.999(1) 1_565 1_545 ?
Bi4 Se5 Se10 137.72(6) . . ?
Bi12 Se5 Se10 50.54(4) 3_656 . ?
Sn12 Se5 Se10 50.54(4) 3_656 . ?
Bi12 Se5 Se10 50.54(4) 3_666 . ?
Sn12 Se5 Se10 50.54(4) 3_666 . ?
K2 Se5 Se10 115.2(4) . . ?
K2 Se5 Se10 114.5(3) 3_666 . ?
K2 Se5 Se10 114.5(3) 3_656 . ?
Se8 Se5 Se10 57.96(4) 3_656 . ?
Se8 Se5 Se10 57.96(4) 3_666 . ?
Se4 Se5 Se10 147.91(2) 3_666 . ?
Se4 Se5 Se10 147.91(2) 3_656 . ?
Se5 Se5 Se10 90.0 1_565 . ?
Se5 Se5 Se10 90.0 1_545 . ?
Bi2 Se6 Bi1 88.94(4) . 3_666 ?
Bi2 Se6 Bi1 88.94(4) . 3_656 ?
Bi1 Se6 Bi1 86.40(4) 3_666 3_656 ?
Bi2 Se6 Sn4 93.49(4) . 3_656 ?
Bi1 Se6 Sn4 177.51(6) 3_666 3_656 ?
Bi1 Se6 Sn4 94.219(14) 3_656 3_656 ?
Bi2 Se6 Bi4 93.49(4) . 3_656 ?
Bi1 Se6 Bi4 177.51(6) 3_666 3_656 ?
Bi1 Se6 Bi4 94.219(14) 3_656 3_656 ?
Sn4 Se6 Bi4 0.0 3_656 3_656 ?
Bi2 Se6 Sn4 93.49(4) . 3_666 ?
Bi1 Se6 Sn4 94.219(14) 3_666 3_666 ?
Bi1 Se6 Sn4 177.51(6) 3_656 3_666 ?
Sn4 Se6 Sn4 85.06(4) 3_656 3_666 ?
Bi4 Se6 Sn4 85.06(4) 3_656 3_666 ?
Bi2 Se6 Bi4 93.49(4) . 3_666 ?
Bi1 Se6 Bi4 94.219(14) 3_666 3_666 ?
Bi1 Se6 Bi4 177.51(6) 3_656 3_666 ?
Sn4 Se6 Bi4 85.06(4) 3_656 3_666 ?
Bi4 Se6 Bi4 85.06(4) 3_656 3_666 ?
Sn4 Se6 Bi4 0.000(17) 3_666 3_666 ?
Bi2 Se6 Sn12 171.12(5) . . ?
Bi1 Se6 Sn12 97.51(4) 3_666 . ?
Bi1 Se6 Sn12 97.51(4) 3_656 . ?
Sn4 Se6 Sn12 80.01(3) 3_656 . ?
Bi4 Se6 Sn12 80.01(3) 3_656 . ?
Sn4 Se6 Sn12 80.01(3) 3_666 . ?
Bi4 Se6 Sn12 80.01(3) 3_666 . ?
Bi2 Se6 Se1 132.88(4) . 3_666 ?
Bi1 Se6 Se1 43.94(3) 3_666 3_666 ?
Bi1 Se6 Se1 87.99(4) 3_656 3_666 ?
Sn4 Se6 Se1 133.63(5) 3_656 3_666 ?
Bi4 Se6 Se1 133.63(5) 3_656 3_666 ?
Sn4 Se6 Se1 90.79(3) 3_666 3_666 ?
Bi4 Se6 Se1 90.79(3) 3_666 3_666 ?
Sn12 Se6 Se1 53.86(3) . 3_666 ?
Bi2 Se6 Se1 132.88(4) . 3_656 ?
Bi1 Se6 Se1 87.99(4) 3_666 3_656 ?
Bi1 Se6 Se1 43.94(3) 3_656 3_656 ?
Sn4 Se6 Se1 90.79(3) 3_656 3_656 ?
Bi4 Se6 Se1 90.79(3) 3_656 3_656 ?
Sn4 Se6 Se1 133.63(5) 3_666 3_656 ?
Bi4 Se6 Se1 133.63(5) 3_666 3_656 ?
Sn12 Se6 Se1 53.86(3) . 3_656 ?
Se1 Se6 Se1 60.03(3) 3_666 3_656 ?
Bi2 Se6 Se6 90.000(1) . 1_565 ?
Bi1 Se6 Se6 46.800(19) 3_666 1_565 ?
Bi1 Se6 Se6 133.201(19) 3_656 1_565 ?
Sn4 Se6 Se6 132.530(18) 3_656 1_565 ?
Bi4 Se6 Se6 132.530(18) 3_656 1_565 ?
Sn4 Se6 Se6 47.469(18) 3_666 1_565 ?
Bi4 Se6 Se6 47.469(18) 3_666 1_565 ?
Sn12 Se6 Se6 89.999(1) . 1_565 ?
Se1 Se6 Se6 59.984(17) 3_666 1_565 ?
Se1 Se6 Se6 120.016(17) 3_656 1_565 ?
Bi2 Se6 Se6 90.0 . 1_545 ?
Bi1 Se6 Se6 133.201(19) 3_666 1_545 ?
Bi1 Se6 Se6 46.800(19) 3_656 1_545 ?
Sn4 Se6 Se6 47.469(18) 3_656 1_545 ?
Bi4 Se6 Se6 47.469(18) 3_656 1_545 ?
Sn4 Se6 Se6 132.530(18) 3_666 1_545 ?
Bi4 Se6 Se6 132.530(18) 3_666 1_545 ?
Sn12 Se6 Se6 90.0 . 1_545 ?
Se1 Se6 Se6 120.016(17) 3_666 1_545 ?
Se1 Se6 Se6 59.984(17) 3_656 1_545 ?
Se6 Se6 Se6 180.0 1_565 1_545 ?
Bi2 Se6 Se2 42.78(3) . 3_656 ?
Bi1 Se6 Se2 89.34(4) 3_666 3_656 ?
Bi1 Se6 Se2 46.27(3) 3_656 3_656 ?
Sn4 Se6 Se2 92.84(3) 3_656 3_656 ?
Bi4 Se6 Se2 92.84(3) 3_656 3_656 ?
Sn4 Se6 Se2 136.11(6) 3_666 3_656 ?
Bi4 Se6 Se2 136.11(6) 3_666 3_656 ?
Sn12 Se6 Se2 142.81(3) . 3_656 ?
Se1 Se6 Se2 119.97(4) 3_666 3_656 ?
Se1 Se6 Se2 90.16(3) 3_656 3_656 ?
Se6 Se6 Se2 119.767(15) 1_565 3_656 ?
Se6 Se6 Se2 60.235(15) 1_545 3_656 ?
Bi2 Se6 Se2 42.78(3) . 3_666 ?
Bi1 Se6 Se2 46.27(3) 3_666 3_666 ?
Bi1 Se6 Se2 89.34(4) 3_656 3_666 ?
Sn4 Se6 Se2 136.11(6) 3_656 3_666 ?
Bi4 Se6 Se2 136.11(6) 3_656 3_666 ?
Sn4 Se6 Se2 92.84(3) 3_666 3_666 ?
Bi4 Se6 Se2 92.84(3) 3_666 3_666 ?
Sn12 Se6 Se2 142.81(3) . 3_666 ?
Se1 Se6 Se2 90.16(3) 3_666 3_666 ?
Se1 Se6 Se2 119.97(4) 3_656 3_666 ?
Se6 Se6 Se2 60.235(15) 1_565 3_666 ?
Se6 Se6 Se2 119.767(15) 1_545 3_666 ?
Se2 Se6 Se2 59.53(3) 3_656 3_666 ?
Sn3 Se7 Bi3 0.00(2) 1_655 1_655 ?
Sn3 Se7 Sn2 89.03(4) 1_655 3_656 ?
Bi3 Se7 Sn2 89.03(4) 1_655 3_656 ?
Sn3 Se7 Bi2 89.03(4) 1_655 3_656 ?
Bi3 Se7 Bi2 89.03(4) 1_655 3_656 ?
Sn2 Se7 Bi2 0.000(17) 3_656 3_656 ?
Sn3 Se7 Sn2 89.03(3) 1_655 3_666 ?
Bi3 Se7 Sn2 89.03(3) 1_655 3_666 ?
Sn2 Se7 Sn2 85.55(4) 3_656 3_666 ?
Bi2 Se7 Sn2 85.55(4) 3_656 3_666 ?
Sn3 Se7 Bi2 89.03(3) 1_655 3_666 ?
Bi3 Se7 Bi2 89.03(3) 1_655 3_666 ?
Sn2 Se7 Bi2 85.55(4) 3_656 3_666 ?
Bi2 Se7 Bi2 85.55(4) 3_656 3_666 ?
Sn2 Se7 Bi2 0.000(17) 3_666 3_666 ?
Sn3 Se7 Sn3 93.85(4) 1_655 3_666 ?
Bi3 Se7 Sn3 93.85(4) 1_655 3_666 ?
Sn2 Se7 Sn3 177.11(6) 3_656 3_666 ?
Bi2 Se7 Sn3 177.11(6) 3_656 3_666 ?
Sn2 Se7 Sn3 94.697(14) 3_666 3_666 ?
Bi2 Se7 Sn3 94.697(14) 3_666 3_666 ?
Sn3 Se7 Bi3 93.85(4) 1_655 3_666 ?
Bi3 Se7 Bi3 93.85(4) 1_655 3_666 ?
Sn2 Se7 Bi3 177.11(6) 3_656 3_666 ?
Bi2 Se7 Bi3 177.11(6) 3_656 3_666 ?
Sn2 Se7 Bi3 94.697(14) 3_666 3_666 ?
Bi2 Se7 Bi3 94.697(14) 3_666 3_666 ?
Sn3 Se7 Bi3 0.00(2) 3_666 3_666 ?
Sn3 Se7 Sn3 93.85(4) 1_655 3_656 ?
Bi3 Se7 Sn3 93.85(4) 1_655 3_656 ?
Sn2 Se7 Sn3 94.697(14) 3_656 3_656 ?
Bi2 Se7 Sn3 94.697(14) 3_656 3_656 ?
Sn2 Se7 Sn3 177.11(6) 3_666 3_656 ?
Bi2 Se7 Sn3 177.11(6) 3_666 3_656 ?
Sn3 Se7 Sn3 84.91(4) 3_666 3_656 ?
Bi3 Se7 Sn3 84.91(4) 3_666 3_656 ?
Sn3 Se7 Bi3 93.85(4) 1_655 3_656 ?
Bi3 Se7 Bi3 93.85(4) 1_655 3_656 ?
Sn2 Se7 Bi3 94.697(14) 3_656 3_656 ?
Bi2 Se7 Bi3 94.697(14) 3_656 3_656 ?
Sn2 Se7 Bi3 177.11(6) 3_666 3_656 ?
Bi2 Se7 Bi3 177.11(6) 3_666 3_656 ?
Sn3 Se7 Bi3 84.91(4) 3_666 3_656 ?
Bi3 Se7 Bi3 84.91(4) 3_666 3_656 ?
Sn3 Se7 Bi3 0.00(3) 3_656 3_656 ?
Sn3 Se7 Bi4 178.42(5) 1_655 . ?
Bi3 Se7 Bi4 178.42(5) 1_655 . ?
Sn2 Se7 Bi4 92.13(4) 3_656 . ?
Bi2 Se7 Bi4 92.13(4) 3_656 . ?
Sn2 Se7 Bi4 92.13(4) 3_666 . ?
Bi2 Se7 Bi4 92.13(4) 3_666 . ?
Sn3 Se7 Bi4 84.99(3) 3_666 . ?
Bi3 Se7 Bi4 84.99(3) 3_666 . ?
Sn3 Se7 Bi4 84.99(3) 3_656 . ?
Bi3 Se7 Bi4 84.99(3) 3_656 . ?
Sn3 Se7 Se7 90.0 1_655 1_565 ?
Bi3 Se7 Se7 90.0 1_655 1_565 ?
Sn2 Se7 Se7 132.774(19) 3_656 1_565 ?
Bi2 Se7 Se7 132.774(19) 3_656 1_565 ?
Sn2 Se7 Se7 47.224(19) 3_666 1_565 ?
Bi2 Se7 Se7 47.224(19) 3_666 1_565 ?
Sn3 Se7 Se7 47.545(18) 3_666 1_565 ?
Bi3 Se7 Se7 47.545(18) 3_666 1_565 ?
Sn3 Se7 Se7 132.457(18) 3_656 1_565 ?
Bi3 Se7 Se7 132.457(18) 3_656 1_565 ?
Bi4 Se7 Se7 90.0 . 1_565 ?
Sn3 Se7 Se7 90.0 1_655 1_545 ?
Bi3 Se7 Se7 90.0 1_655 1_545 ?
Sn2 Se7 Se7 47.224(19) 3_656 1_545 ?
Bi2 Se7 Se7 47.224(19) 3_656 1_545 ?
Sn2 Se7 Se7 132.774(19) 3_666 1_545 ?
Bi2 Se7 Se7 132.774(19) 3_666 1_545 ?
Sn3 Se7 Se7 132.457(18) 3_666 1_545 ?
Bi3 Se7 Se7 132.457(18) 3_666 1_545 ?
Sn3 Se7 Se7 47.545(18) 3_656 1_545 ?
Bi3 Se7 Se7 47.545(18) 3_656 1_545 ?
Bi4 Se7 Se7 90.0 . 1_545 ?
Se7 Se7 Se7 180.0 1_565 1_545 ?
Sn3 Se7 Se3 43.08(3) 1_655 3_766 ?
Bi3 Se7 Se3 43.08(3) 1_655 3_766 ?
Sn2 Se7 Se3 89.04(3) 3_656 3_766 ?
Bi2 Se7 Se3 89.04(3) 3_656 3_766 ?
Sn2 Se7 Se3 46.09(3) 3_666 3_766 ?
Bi2 Se7 Se3 46.09(3) 3_666 3_766 ?
Sn3 Se7 Se3 93.21(3) 3_666 3_766 ?
Bi3 Se7 Se3 93.21(3) 3_666 3_766 ?
Sn3 Se7 Se3 136.77(5) 3_656 3_766 ?
Bi3 Se7 Se3 136.77(5) 3_656 3_766 ?
Bi4 Se7 Se3 137.99(4) . 3_766 ?
Se7 Se7 Se3 60.114(14) 1_565 3_766 ?
Se7 Se7 Se3 119.885(14) 1_545 3_766 ?
Sn3 Se7 Se3 43.08(3) 1_655 3_756 ?
Bi3 Se7 Se3 43.08(3) 1_655 3_756 ?
Sn2 Se7 Se3 46.09(3) 3_656 3_756 ?
Bi2 Se7 Se3 46.09(3) 3_656 3_756 ?
Sn2 Se7 Se3 89.04(3) 3_666 3_756 ?
Bi2 Se7 Se3 89.04(3) 3_666 3_756 ?
Sn3 Se7 Se3 136.77(5) 3_666 3_756 ?
Bi3 Se7 Se3 136.77(5) 3_666 3_756 ?
Sn3 Se7 Se3 93.21(3) 3_656 3_756 ?
Bi3 Se7 Se3 93.21(3) 3_656 3_756 ?
Bi4 Se7 Se3 137.99(4) . 3_756 ?
Se7 Se7 Se3 119.885(14) 1_565 3_756 ?
Se7 Se7 Se3 60.114(14) 1_545 3_756 ?
Se3 Se7 Se3 59.77(3) 3_766 3_756 ?
Sn5 Se8 Bi5 0.00(3) 3_666 3_666 ?
Sn5 Se8 Sn5 96.05(6) 3_666 3_656 ?
Bi5 Se8 Sn5 96.05(6) 3_666 3_656 ?
Sn5 Se8 Bi5 96.05(6) 3_666 3_656 ?
Bi5 Se8 Bi5 96.05(6) 3_666 3_656 ?
Sn5 Se8 Bi5 0.0 3_656 3_656 ?
Sn5 Se8 Sn12 101.62(4) 3_666 . ?
Bi5 Se8 Sn12 101.62(4) 3_666 . ?
Sn5 Se8 Sn12 101.62(4) 3_656 . ?
Bi5 Se8 Sn12 101.62(4) 3_656 . ?
Sn5 Se8 K2 129.60(7) 3_666 . ?
Bi5 Se8 K2 129.60(7) 3_666 . ?
Sn5 Se8 K2 129.60(7) 3_656 . ?
Bi5 Se8 K2 129.60(7) 3_656 . ?
Sn12 Se8 K2 90.1(2) . . ?
Sn5 Se8 Se5 152.21(6) 3_666 3_656 ?
Bi5 Se8 Se5 152.21(6) 3_666 3_656 ?
Sn5 Se8 Se5 91.03(3) 3_656 3_656 ?
Bi5 Se8 Se5 91.03(3) 3_656 3_656 ?
Sn12 Se8 Se5 50.59(4) . 3_656 ?
K2 Se8 Se5 59.59(18) . 3_656 ?
Sn5 Se8 Se5 91.03(3) 3_666 3_666 ?
Bi5 Se8 Se5 91.03(3) 3_666 3_666 ?
Sn5 Se8 Se5 152.21(6) 3_656 3_666 ?
Bi5 Se8 Se5 152.21(6) 3_656 3_666 ?
Sn12 Se8 Se5 50.59(4) . 3_666 ?
K2 Se8 Se5 59.59(18) . 3_666 ?
Se5 Se8 Se5 71.31(5) 3_656 3_666 ?
Sn5 Se8 K2 156.87(16) 3_666 3_656 ?
Bi5 Se8 K2 156.87(16) 3_666 3_656 ?
Sn5 Se8 K2 96.02(17) 3_656 3_656 ?
Bi5 Se8 K2 96.02(17) 3_656 3_656 ?
Sn12 Se8 K2 95.2(2) . 3_656 ?
K2 Se8 K2 33.72(18) . 3_656 ?
Se5 Se8 K2 46.8(2) 3_656 3_656 ?
Se5 Se8 K2 87.4(2) 3_666 3_656 ?
Sn5 Se8 K2 96.02(17) 3_666 3_666 ?
Bi5 Se8 K2 96.02(17) 3_666 3_666 ?
Sn5 Se8 K2 156.87(16) 3_656 3_666 ?
Bi5 Se8 K2 156.87(16) 3_656 3_666 ?
Sn12 Se8 K2 95.2(2) . 3_666 ?
K2 Se8 K2 33.72(18) . 3_666 ?
Se5 Se8 K2 87.4(2) 3_656 3_666 ?
Se5 Se8 K2 46.8(2) 3_666 3_666 ?
K2 Se8 K2 66.5(3) 3_656 3_666 ?
Sn5 Se8 Se10 45.90(3) 3_666 3_666 ?
Bi5 Se8 Se10 45.90(3) 3_666 3_666 ?
Sn5 Se8 Se10 96.62(5) 3_656 3_666 ?
Bi5 Se8 Se10 96.62(5) 3_656 3_666 ?
Sn12 Se8 Se10 56.44(4) . 3_666 ?
K2 Se8 Se10 129.10(17) . 3_666 ?
Se5 Se8 Se10 106.65(5) 3_656 3_666 ?
Se5 Se8 Se10 69.54(4) 3_666 3_666 ?
K2 Se8 Se10 150.8(2) 3_656 3_666 ?
K2 Se8 Se10 105.94(14) 3_666 3_666 ?
Sn5 Se8 Se10 96.62(5) 3_666 3_656 ?
Bi5 Se8 Se10 96.62(5) 3_666 3_656 ?
Sn5 Se8 Se10 45.90(3) 3_656 3_656 ?
Bi5 Se8 Se10 45.90(3) 3_656 3_656 ?
Sn12 Se8 Se10 56.44(4) . 3_656 ?
K2 Se8 Se10 129.10(17) . 3_656 ?
Se5 Se8 Se10 69.54(4) 3_656 3_656 ?
Se5 Se8 Se10 106.65(5) 3_666 3_656 ?
K2 Se8 Se10 105.94(14) 3_656 3_656 ?
K2 Se8 Se10 150.8(2) 3_666 3_656 ?
Se10 Se8 Se10 66.13(3) 3_666 3_656 ?
Sn5 Se8 Se4 116.27(5) 3_666 3_656 ?
Bi5 Se8 Se4 116.27(5) 3_666 3_656 ?
Sn5 Se8 Se4 70.28(3) 3_656 3_656 ?
Bi5 Se8 Se4 70.28(3) 3_656 3_656 ?
Sn12 Se8 Se4 141.68(4) . 3_656 ?
K2 Se8 Se4 70.6(2) . 3_656 ?
Se5 Se8 Se4 91.42(4) 3_656 3_656 ?
Se5 Se8 Se4 129.52(6) 3_666 3_656 ?
K2 Se8 Se4 50.7(2) 3_656 3_656 ?
K2 Se8 Se4 86.67(16) 3_666 3_656 ?
Se10 Se8 Se4 158.14(6) 3_666 3_656 ?
Se10 Se8 Se4 110.83(2) 3_656 3_656 ?
Sn5 Se8 Se4 70.28(3) 3_666 3_666 ?
Bi5 Se8 Se4 70.28(3) 3_666 3_666 ?
Sn5 Se8 Se4 116.27(5) 3_656 3_666 ?
Bi5 Se8 Se4 116.27(5) 3_656 3_666 ?
Sn12 Se8 Se4 141.68(4) . 3_666 ?
K2 Se8 Se4 70.6(2) . 3_666 ?
Se5 Se8 Se4 129.52(6) 3_656 3_666 ?
Se5 Se8 Se4 91.42(4) 3_666 3_666 ?
K2 Se8 Se4 86.67(16) 3_656 3_666 ?
K2 Se8 Se4 50.7(2) 3_666 3_666 ?
Se10 Se8 Se4 110.83(3) 3_666 3_666 ?
Se10 Se8 Se4 158.14(6) 3_656 3_666 ?
Se4 Se8 Se4 63.28(3) 3_656 3_666 ?
Sn5 Se8 Se3 59.13(3) 3_666 . ?
Bi5 Se8 Se3 59.13(3) 3_666 . ?
Sn5 Se8 Se3 59.13(3) 3_656 . ?
Bi5 Se8 Se3 59.13(3) 3_656 . ?
Sn12 Se8 Se3 147.43(6) . . ?
K2 Se8 Se3 122.5(2) . . ?
Se5 Se8 Se3 143.90(2) 3_656 . ?
Se5 Se8 Se3 143.90(2) 3_666 . ?
K2 Se8 Se3 111.8(2) 3_656 . ?
K2 Se8 Se3 111.8(2) 3_666 . ?
Se10 Se8 Se3 97.28(5) 3_666 . ?
Se10 Se8 Se3 97.28(5) 3_656 . ?
Se4 Se8 Se3 61.10(4) 3_656 . ?
Se4 Se8 Se3 61.10(4) 3_666 . ?
Sn6 Se9 Bi6 0.00(2) 1_556 1_556 ?
Sn6 Se9 Sn6 89.28(4) 1_556 3_766 ?
Bi6 Se9 Sn6 89.28(4) 1_556 3_766 ?
Sn6 Se9 Bi6 89.28(4) 1_556 3_766 ?
Bi6 Se9 Bi6 89.28(4) 1_556 3_766 ?
Sn6 Se9 Bi6 0.00(2) 3_766 3_766 ?
Sn6 Se9 Sn6 89.28(4) 1_556 3_756 ?
Bi6 Se9 Sn6 89.28(4) 1_556 3_756 ?
Sn6 Se9 Sn6 88.96(5) 3_766 3_756 ?
Bi6 Se9 Sn6 88.96(5) 3_766 3_756 ?
Sn6 Se9 Bi6 89.28(4) 1_556 3_756 ?
Bi6 Se9 Bi6 89.28(4) 1_556 3_756 ?
Sn6 Se9 Bi6 88.96(5) 3_766 3_756 ?
Bi6 Se9 Bi6 88.96(5) 3_766 3_756 ?
Sn6 Se9 Bi6 0.00(2) 3_756 3_756 ?
Sn6 Se9 Sn5 90.49(4) 1_556 3_656 ?
Bi6 Se9 Sn5 90.49(4) 1_556 3_656 ?
Sn6 Se9 Sn5 175.25(4) 3_766 3_656 ?
Bi6 Se9 Sn5 175.25(4) 3_766 3_656 ?
Sn6 Se9 Sn5 95.775(16) 3_756 3_656 ?
Bi6 Se9 Sn5 95.775(16) 3_756 3_656 ?
Sn6 Se9 Bi5 90.49(4) 1_556 3_656 ?
Bi6 Se9 Bi5 90.49(4) 1_556 3_656 ?
Sn6 Se9 Bi5 175.25(4) 3_766 3_656 ?
Bi6 Se9 Bi5 175.25(4) 3_766 3_656 ?
Sn6 Se9 Bi5 95.775(16) 3_756 3_656 ?
Bi6 Se9 Bi5 95.775(16) 3_756 3_656 ?
Sn5 Se9 Bi5 0.00(3) 3_656 3_656 ?
Sn6 Se9 Sn5 90.49(4) 1_556 3_666 ?
Bi6 Se9 Sn5 90.49(4) 1_556 3_666 ?
Sn6 Se9 Sn5 95.775(16) 3_766 3_666 ?
Bi6 Se9 Sn5 95.775(16) 3_766 3_666 ?
Sn6 Se9 Sn5 175.25(4) 3_756 3_666 ?
Bi6 Se9 Sn5 175.25(4) 3_756 3_666 ?
Sn5 Se9 Sn5 79.49(4) 3_656 3_666 ?
Bi5 Se9 Sn5 79.49(4) 3_656 3_666 ?
Sn6 Se9 Bi5 90.49(4) 1_556 3_666 ?
Bi6 Se9 Bi5 90.49(4) 1_556 3_666 ?
Sn6 Se9 Bi5 95.775(16) 3_766 3_666 ?
Bi6 Se9 Bi5 95.775(16) 3_766 3_666 ?
Sn6 Se9 Bi5 175.25(4) 3_756 3_666 ?
Bi6 Se9 Bi5 175.25(4) 3_756 3_666 ?
Sn5 Se9 Bi5 79.49(4) 3_656 3_666 ?
Bi5 Se9 Bi5 79.49(4) 3_656 3_666 ?
Sn5 Se9 Bi5 0.00(5) 3_666 3_666 ?
Sn6 Se9 Se3 147.78(7) 1_556 . ?
Bi6 Se9 Se3 147.78(7) 1_556 . ?
Sn6 Se9 Se3 113.02(4) 3_766 . ?
Bi6 Se9 Se3 113.02(4) 3_766 . ?
Sn6 Se9 Se3 113.02(4) 3_756 . ?
Bi6 Se9 Se3 113.02(4) 3_756 . ?
Sn5 Se9 Se3 65.35(3) 3_656 . ?
Bi5 Se9 Se3 65.35(3) 3_656 . ?
Sn5 Se9 Se3 65.35(3) 3_666 . ?
Bi5 Se9 Se3 65.35(3) 3_666 . ?
Sn6 Se9 Se10 47.64(3) 1_556 3_656 ?
Bi6 Se9 Se10 47.64(3) 1_556 3_656 ?
Sn6 Se9 Se10 136.91(4) 3_766 3_656 ?
Bi6 Se9 Se10 136.91(4) 3_766 3_656 ?
Sn6 Se9 Se10 89.87(3) 3_756 3_656 ?
Bi6 Se9 Se10 89.87(3) 3_756 3_656 ?
Sn5 Se9 Se10 43.11(3) 3_656 3_656 ?
Bi5 Se9 Se10 43.11(3) 3_656 3_656 ?
Sn5 Se9 Se10 86.47(4) 3_666 3_656 ?
Bi5 Se9 Se10 86.47(4) 3_666 3_656 ?
Se3 Se9 Se10 106.95(5) . 3_656 ?
Sn6 Se9 Se10 47.64(3) 1_556 3_666 ?
Bi6 Se9 Se10 47.64(3) 1_556 3_666 ?
Sn6 Se9 Se10 89.87(3) 3_766 3_666 ?
Bi6 Se9 Se10 89.87(3) 3_766 3_666 ?
Sn6 Se9 Se10 136.91(4) 3_756 3_666 ?
Bi6 Se9 Se10 136.91(4) 3_756 3_666 ?
Sn5 Se9 Se10 86.47(4) 3_656 3_666 ?
Bi5 Se9 Se10 86.47(4) 3_656 3_666 ?
Sn5 Se9 Se10 43.11(3) 3_666 3_666 ?
Bi5 Se9 Se10 43.11(3) 3_666 3_666 ?
Se3 Se9 Se10 106.95(5) . 3_666 ?
Se10 Se9 Se10 63.03(3) 3_656 3_666 ?
Sn6 Se9 Se9 46.57(3) 1_556 3_767 ?
Bi6 Se9 Se9 46.57(3) 1_556 3_767 ?
Sn6 Se9 Se9 42.71(2) 3_766 3_767 ?
Bi6 Se9 Se9 42.71(2) 3_766 3_767 ?
Sn6 Se9 Se9 88.76(5) 3_756 3_767 ?
Bi6 Se9 Se9 88.76(5) 3_756 3_767 ?
Sn5 Se9 Se9 136.85(6) 3_656 3_767 ?
Bi5 Se9 Se9 136.85(6) 3_656 3_767 ?
Sn5 Se9 Se9 94.52(3) 3_666 3_767 ?
Bi5 Se9 Se9 94.52(3) 3_666 3_767 ?
Se3 Se9 Se9 149.08(2) . 3_767 ?
Se10 Se9 Se9 94.21(5) 3_656 3_767 ?
Se10 Se9 Se9 62.70(4) 3_666 3_767 ?
Sn6 Se9 Se9 46.57(3) 1_556 3_757 ?
Bi6 Se9 Se9 46.57(3) 1_556 3_757 ?
Sn6 Se9 Se9 88.76(5) 3_766 3_757 ?
Bi6 Se9 Se9 88.76(5) 3_766 3_757 ?
Sn6 Se9 Se9 42.71(2) 3_756 3_757 ?
Bi6 Se9 Se9 42.71(2) 3_756 3_757 ?
Sn5 Se9 Se9 94.52(3) 3_656 3_757 ?
Bi5 Se9 Se9 94.52(3) 3_656 3_757 ?
Sn5 Se9 Se9 136.85(6) 3_666 3_757 ?
Bi5 Se9 Se9 136.85(6) 3_666 3_757 ?
Se3 Se9 Se9 149.08(2) . 3_757 ?
Se10 Se9 Se9 62.70(4) 3_656 3_757 ?
Se10 Se9 Se9 94.21(5) 3_666 3_757 ?
Se9 Se9 Se9 61.18(4) 3_767 3_757 ?
Sn6 Se9 Se9 90.0 1_556 1_565 ?
Bi6 Se9 Se9 90.0 1_556 1_565 ?
Sn6 Se9 Se9 45.52(2) 3_766 1_565 ?
Bi6 Se9 Se9 45.52(2) 3_766 1_565 ?
Sn6 Se9 Se9 134.48(2) 3_756 1_565 ?
Bi6 Se9 Se9 134.48(2) 3_756 1_565 ?
Sn5 Se9 Se9 129.74(2) 3_656 1_565 ?
Bi5 Se9 Se9 129.74(2) 3_656 1_565 ?
Sn5 Se9 Se9 50.26(2) 3_666 1_565 ?
Bi5 Se9 Se9 50.26(2) 3_666 1_565 ?
Se3 Se9 Se9 90.0 . 1_565 ?
Se10 Se9 Se9 121.516(17) 3_656 1_565 ?
Se10 Se9 Se9 58.484(17) 3_666 1_565 ?
Se9 Se9 Se9 59.41(2) 3_767 1_565 ?
Se9 Se9 Se9 120.59(2) 3_757 1_565 ?
Bi5 Se10 Sn6 98.03(4) . 3_655 ?
Bi5 Se10 Bi6 98.03(4) . 3_655 ?
Sn6 Se10 Bi6 0.00(5) 3_655 3_655 ?
Bi5 Se10 Sn6 98.03(4) . 3_665 ?
Sn6 Se10 Sn6 89.99(5) 3_655 3_665 ?
Bi6 Se10 Sn6 89.99(5) 3_655 3_665 ?
Bi5 Se10 Bi6 98.03(4) . 3_665 ?
Sn6 Se10 Bi6 89.99(5) 3_655 3_665 ?
Bi6 Se10 Bi6 89.99(5) 3_655 3_665 ?
Sn6 Se10 Bi6 0.00(5) 3_665 3_665 ?
Bi5 Se10 Bi12 92.72(4) . 3_666 ?
Sn6 Se10 Bi12 167.79(5) 3_655 3_666 ?
Bi6 Se10 Bi12 167.79(5) 3_655 3_666 ?
Sn6 Se10 Bi12 94.24(2) 3_665 3_666 ?
Bi6 Se10 Bi12 94.24(2) 3_665 3_666 ?
Bi5 Se10 Sn12 92.72(4) . 3_666 ?
Sn6 Se10 Sn12 167.79(5) 3_655 3_666 ?
Bi6 Se10 Sn12 167.79(5) 3_655 3_666 ?
Sn6 Se10 Sn12 94.24(2) 3_665 3_666 ?
Bi6 Se10 Sn12 94.24(2) 3_665 3_666 ?
Bi12 Se10 Sn12 0.0 3_666 3_666 ?
Bi5 Se10 Bi12 92.72(4) . 3_656 ?
Sn6 Se10 Bi12 94.24(2) 3_655 3_656 ?
Bi6 Se10 Bi12 94.24(2) 3_655 3_656 ?
Sn6 Se10 Bi12 167.79(5) 3_665 3_656 ?
Bi6 Se10 Bi12 167.79(5) 3_665 3_656 ?
Bi12 Se10 Bi12 79.42(5) 3_666 3_656 ?
Sn12 Se10 Bi12 79.42(5) 3_666 3_656 ?
Bi5 Se10 Sn12 92.72(4) . 3_656 ?
Sn6 Se10 Sn12 94.24(2) 3_655 3_656 ?
Bi6 Se10 Sn12 94.24(2) 3_655 3_656 ?
Sn6 Se10 Sn12 167.79(5) 3_665 3_656 ?
Bi6 Se10 Sn12 167.79(5) 3_665 3_656 ?
Bi12 Se10 Sn12 79.42(5) 3_666 3_656 ?
Sn12 Se10 Sn12 79.42(5) 3_666 3_656 ?
Bi12 Se10 Sn12 0.00(5) 3_656 3_656 ?
Bi5 Se10 Se1 148.58(6) . . ?
Sn6 Se10 Se1 104.01(4) 3_655 . ?
Bi6 Se10 Se1 104.01(4) 3_655 . ?
Sn6 Se10 Se1 104.01(4) 3_665 . ?
Bi6 Se10 Se1 104.01(4) 3_665 . ?
Bi12 Se10 Se1 63.85(4) 3_666 . ?
Sn12 Se10 Se1 63.85(4) 3_666 . ?
Bi12 Se10 Se1 63.85(4) 3_656 . ?
Sn12 Se10 Se1 63.85(4) 3_656 . ?
Bi5 Se10 Se8 47.13(3) . 3_666 ?
Sn6 Se10 Se8 145.09(5) 3_655 3_666 ?
Bi6 Se10 Se8 145.09(5) 3_655 3_666 ?
Sn6 Se10 Se8 92.78(3) 3_665 3_666 ?
Bi6 Se10 Se8 92.78(3) 3_665 3_666 ?
Bi12 Se10 Se8 46.21(3) 3_666 3_666 ?
Sn12 Se10 Se8 46.21(3) 3_666 3_666 ?
Bi12 Se10 Se8 90.29(4) 3_656 3_666 ?
Sn12 Se10 Se8 90.29(4) 3_656 3_666 ?
Se1 Se10 Se8 109.00(5) . 3_666 ?
Bi5 Se10 Se8 47.13(3) . 3_656 ?
Sn6 Se10 Se8 92.78(3) 3_655 3_656 ?
Bi6 Se10 Se8 92.78(3) 3_655 3_656 ?
Sn6 Se10 Se8 145.09(5) 3_665 3_656 ?
Bi6 Se10 Se8 145.09(5) 3_665 3_656 ?
Bi12 Se10 Se8 90.29(4) 3_666 3_656 ?
Sn12 Se10 Se8 90.29(4) 3_666 3_656 ?
Bi12 Se10 Se8 46.21(3) 3_656 3_656 ?
Sn12 Se10 Se8 46.21(3) 3_656 3_656 ?
Se1 Se10 Se8 109.00(5) . 3_656 ?
Se8 Se10 Se8 66.13(3) 3_666 3_656 ?
Bi5 Se10 Se9 54.19(3) . 3_656 ?
Sn6 Se10 Se9 44.14(3) 3_655 3_656 ?
Bi6 Se10 Se9 44.14(3) 3_655 3_656 ?
Sn6 Se10 Se9 91.24(5) 3_665 3_656 ?
Bi6 Se10 Se9 91.24(5) 3_665 3_656 ?
Bi12 Se10 Se9 146.90(5) 3_666 3_656 ?
Sn12 Se10 Se9 146.90(5) 3_666 3_656 ?
Bi12 Se10 Se9 99.78(3) 3_656 3_656 ?
Sn12 Se10 Se9 99.78(3) 3_656 3_656 ?
Se1 Se10 Se9 145.34(2) . 3_656 ?
Se8 Se10 Se9 100.98(4) 3_666 3_656 ?
Se8 Se10 Se9 67.67(4) 3_656 3_656 ?
Bi5 Se10 Se9 54.19(3) . 3_666 ?
Sn6 Se10 Se9 91.24(5) 3_655 3_666 ?
Bi6 Se10 Se9 91.24(5) 3_655 3_666 ?
Sn6 Se10 Se9 44.14(3) 3_665 3_666 ?
Bi6 Se10 Se9 44.14(3) 3_665 3_666 ?
Bi12 Se10 Se9 99.78(3) 3_666 3_666 ?
Sn12 Se10 Se9 99.78(3) 3_666 3_666 ?
Bi12 Se10 Se9 146.90(5) 3_656 3_666 ?
Sn12 Se10 Se9 146.90(5) 3_656 3_666 ?
Se1 Se10 Se9 145.34(2) . 3_666 ?
Se8 Se10 Se9 67.67(4) 3_666 3_666 ?
Se8 Se10 Se9 100.98(4) 3_656 3_666 ?
Se9 Se10 Se9 63.03(3) 3_656 3_666 ?
Bi5 Se10 Se10 90.0 . 1_565 ?
Sn6 Se10 Se10 135.00(2) 3_655 1_565 ?
Bi6 Se10 Se10 135.00(2) 3_655 1_565 ?
Sn6 Se10 Se10 45.00(2) 3_665 1_565 ?
Bi6 Se10 Se10 45.00(2) 3_665 1_565 ?
Bi12 Se10 Se10 50.29(2) 3_666 1_565 ?
Sn12 Se10 Se10 50.29(2) 3_666 1_565 ?
Bi12 Se10 Se10 129.71(2) 3_656 1_565 ?
Sn12 Se10 Se10 129.71(2) 3_656 1_565 ?
Se1 Se10 Se10 90.0 . 1_565 ?
Se8 Se10 Se10 56.934(17) 3_666 1_565 ?
Se8 Se10 Se10 123.066(17) 3_656 1_565 ?
Se9 Se10 Se10 121.514(17) 3_656 1_565 ?
Se9 Se10 Se10 58.484(17) 3_666 1_565 ?

loop_
_geom_bond_atom_site_label_1
_geom_bond_atom_site_label_2
_geom_bond_distance
_geom_bond_site_symmetry_2
_geom_bond_publ_flag
Bi1 Se1 2.8738(10) 3_655 ?
Bi1 Se1 2.8738(10) 3_665 ?
Bi1 Se1 2.8767(18) . ?
Bi1 Se2 3.0214(19) . ?
Bi1 Se6 3.0290(11) 3_666 ?
Bi1 Se6 3.0290(11) 3_656 ?
Bi1 Se6 5.0067(18) 1_554 ?
Bi1 Se1 5.0471(11) 1_545 ?
Bi1 Se1 5.0471(11) 1_565 ?
Bi1 Se2 5.1309(12) 1_565 ?
Bi1 Se2 5.1309(12) 1_545 ?
Bi1 Se7 5.2873(17) . ?
Bi2 Se2 2.8373(10) 3_666 ?
Bi2 Se2 2.8373(10) 3_656 ?
Bi2 Se3 3.0026(18) 1_455 ?
Bi2 Se6 3.0207(19) . ?
Bi2 Se7 3.0532(11) 3_656 ?
Bi2 Se7 3.0532(11) 3_666 ?
Bi2 Se9 4.6093(15) 1_455 ?
Bi2 Se1 5.0761(18) 1_556 ?
Bi2 Se3 5.1199(12) 1_445 ?
Bi2 Se3 5.1199(12) 1_465 ?
Bi2 Se6 5.1305(12) 1_565 ?
Bi2 Se6 5.1305(12) 1_545 ?
Bi3 Se3 2.8424(10) 3_656 ?
Bi3 Se3 2.8424(10) 3_666 ?
Bi3 Se4 2.8576(18) . ?
Bi3 Se7 3.0325(18) 1_455 ?
Bi3 Se7 3.0718(11) 3_666 ?
Bi3 Se7 3.0718(11) 3_656 ?
Bi3 Se4 5.0362(11) 1_565 ?
Bi3 Se4 5.0362(11) 1_545 ?
Bi3 Se2 5.1320(18) 1_455 ?
Bi3 Se7 5.1375(11) 1_445 ?
Bi3 Se7 5.1375(11) 1_465 ?
Bi3 Se6 5.2188(17) . ?
Bi4 Se5 2.737(2) . ?
Bi4 Se4 2.8702(11) 3_666 ?
Bi4 Se4 2.8702(11) 3_656 ?
Bi4 Se6 3.0674(11) 3_656 ?
Bi4 Se6 3.0674(11) 3_666 ?
Bi4 Se7 3.1041(18) . ?
Bi4 K2 4.556(14) . ?
Bi4 K2 4.687(13) 3_656 ?
Bi4 K2 4.687(13) 3_666 ?
Bi4 Se5 4.9686(12) 1_545 ?
Bi4 Se5 4.9686(12) 1_565 ?
Bi4 Se3 5.0289(17) . ?
Bi5 Se10 2.7330(15) . ?
Bi5 Se8 2.7890(13) 3_666 ?
Bi5 Se8 2.7890(13) 3_656 ?
Bi5 Se9 3.2431(14) 3_656 ?
Bi5 Se9 3.2431(14) 3_666 ?
Bi5 Se3 3.6130(13) 3_656 ?
Bi5 Se3 3.6130(13) 3_666 ?
Bi5 Se4 3.9955(16) . ?
Bi5 Se5 4.559(2) . ?
Bi5 K2 4.931(18) . ?
Bi5 Se10 4.9665(9) 1_545 ?
Bi5 Se10 4.9665(9) 1_565 ?
Bi6 Se9 2.7640(15) 1_554 ?
Bi6 Se10 2.9325(13) 3_655 ?
Bi6 Se10 2.9325(13) 3_665 ?
Bi6 Se9 2.9593(13) 3_766 ?
Bi6 Se9 2.9593(13) 3_756 ?
Bi6 Se2 3.0985(14) . ?
Bi6 Se8 4.9115(17) 1_554 ?
Bi6 Se10 4.9436(19) 1_655 ?
Bi6 Se9 4.9837(9) 1_544 ?
Bi6 Se9 4.9837(9) 1_564 ?
Bi6 Se1 5.1740(17) 3_655 ?
Bi6 Se1 5.1740(17) 3_665 ?
Sn12 Se5 2.8034(16) 3_656 ?
Sn12 Se5 2.8034(16) 3_666 ?
Sn12 Se8 2.8116(19) . ?
Sn12 Se10 3.2456(16) 3_666 ?
Sn12 Se10 3.2456(16) 3_656 ?
Sn12 Se1 3.6392(15) 3_666 ?
Sn12 Se1 3.6392(15) 3_656 ?
Sn12 Se6 3.872(2) . ?
Sn12 K2 4.343(15) . ?
Sn12 K2 4.913(13) 3_656 ?
Sn12 K2 4.913(13) 3_666 ?
Sn12 Se8 5.0103(11) 1_545 ?
K2 K2 2.107(6) 3_666 ?
K2 K2 2.107(6) 3_656 ?
K2 Se5 2.926(13) . ?
K2 Se8 3.305(18) . ?
K2 Se4 3.318(17) . ?
K2 Se5 3.417(11) 3_666 ?
K2 Se5 3.417(11) 3_656 ?
K2 Se8 3.784(15) 3_656 ?
K2 Se8 3.784(15) 3_666 ?
K2 K2 4.1470(5) 1_565 ?
K2 K2 4.1470(5) 1_545 ?
K2 Se4 4.229(15) 3_666 ?
K2 Se4 4.229(15) 3_656 ?
Se1 Bi1 2.8738(10) 3_655 ?
Se1 Bi1 2.8738(10) 3_665 ?
Se1 Se10 3.611(2) . ?
Se1 Bi12 3.6392(15) 3_666 ?
Se1 Sn12 3.6392(15) 3_666 ?
Se1 Bi12 3.6392(15) 3_656 ?
Se1 Sn12 3.6392(15) 3_656 ?
Se1 Se1 4.134(2) 3_665 ?
Se1 Se1 4.134(2) 3_655 ?
Se1 Se6 4.145(2) 3_666 ?
Se1 Se6 4.145(2) 3_656 ?
Se1 Se1 4.1470(5) 1_565 ?
Se1 Se1 4.1470(5) 1_545 ?
Se1 Se6 4.1974(19) 1_554 ?
Se1 Se2 4.223(2) 3_655 ?
Se2 Sn2 2.8373(10) 3_666 ?
Se2 Bi2 2.8373(10) 3_666 ?
Se2 Sn2 2.8373(10) 3_656 ?
Se2 Bi2 2.8373(10) 3_656 ?
Se2 Se2 4.1470(5) 1_565 ?
Se2 Se2 4.1470(5) 1_545 ?
Se2 Se9 4.148(2) 3_766 ?
Se2 Se9 4.148(2) 3_756 ?
Se2 Se6 4.1766(18) 3_656 ?
Se2 Se6 4.1766(18) 3_666 ?
Se2 Se7 4.178(2) . ?
Se2 Se1 4.223(2) 3_655 ?
Se2 Se1 4.223(2) 3_665 ?
Se3 Sn3 2.8424(10) 3_656 ?
Se3 Bi3 2.8424(10) 3_656 ?
Se3 Sn3 2.8424(10) 3_666 ?
Se3 Bi3 2.8424(10) 3_666 ?
Se3 Sn2 3.0026(18) 1_655 ?
Se3 Bi2 3.0026(18) 1_655 ?
Se3 Se9 3.4424(19) . ?
Se3 Sn5 3.6130(13) 3_656 ?
Se3 Bi5 3.6130(13) 3_656 ?
Se3 Sn5 3.6130(13) 3_666 ?
Se3 Bi5 3.6130(13) 3_666 ?
Se3 Se4 4.115(2) 3_656 ?
Se3 Se4 4.115(2) 3_666 ?
Se3 Se8 4.137(2) . ?
Se3 Se3 4.1470(5) 1_565 ?
Se3 Se3 4.1470(5) 1_545 ?
Se4 Sn4 2.8703(11) 3_666 ?
Se4 Bi4 2.8703(11) 3_666 ?
Se4 Sn4 2.8703(11) 3_656 ?
Se4 Bi4 2.8703(11) 3_656 ?
Se4 Se8 3.9525(17) 3_656 ?
Se4 Se8 3.9525(17) 3_666 ?
Se4 Se5 3.965(2) 3_666 ?
Se4 Se5 3.965(2) 3_656 ?
Se4 Se3 4.115(2) 3_656 ?
Se4 Se3 4.115(2) 3_666 ?
Se4 Se4 4.1470(5) 1_565 ?
Se5 Bi12 2.8034(16) 3_656 ?
Se5 Sn12 2.8034(16) 3_656 ?
Se5 Bi12 2.8034(16) 3_666 ?
Se5 Sn12 2.8034(16) 3_666 ?
Se5 K2 3.417(11) 3_666 ?
Se5 K2 3.417(11) 3_656 ?
Se5 Se8 3.557(2) 3_656 ?
Se5 Se8 3.557(2) 3_666 ?
Se5 Se4 3.965(2) 3_666 ?
Se5 Se4 3.965(2) 3_656 ?
Se5 Se5 4.1470(5) 1_565 ?
Se5 Se5 4.1470(5) 1_545 ?
Se5 Se10 4.200(3) . ?
Se6 Bi1 3.0290(11) 3_666 ?
Se6 Bi1 3.0290(11) 3_656 ?
Se6 Sn4 3.0674(11) 3_656 ?
Se6 Bi4 3.0674(11) 3_656 ?
Se6 Sn4 3.0674(11) 3_666 ?
Se6 Bi4 3.0674(11) 3_666 ?
Se6 Se1 4.145(2) 3_666 ?
Se6 Se1 4.145(2) 3_656 ?
Se6 Se6 4.1470(5) 1_565 ?
Se6 Se6 4.1470(5) 1_545 ?
Se6 Se2 4.1766(18) 3_656 ?
Se6 Se2 4.1766(18) 3_666 ?
Se7 Sn3 3.0326(18) 1_655 ?
Se7 Bi3 3.0326(18) 1_655 ?
Se7 Sn2 3.0532(11) 3_656 ?
Se7 Bi2 3.0532(11) 3_656 ?
Se7 Sn2 3.0532(11) 3_666 ?
Se7 Bi2 3.0532(11) 3_666 ?
Se7 Sn3 3.0717(11) 3_666 ?
Se7 Bi3 3.0717(11) 3_666 ?
Se7 Sn3 3.0717(11) 3_656 ?
Se7 Bi3 3.0717(11) 3_656 ?
Se7 Se7 4.1470(5) 1_565 ?
Se7 Se7 4.1470(5) 1_545 ?
Se7 Se3 4.1614(18) 3_766 ?
Se7 Se3 4.1614(18) 3_756 ?
Se8 Sn5 2.7890(13) 3_666 ?
Se8 Bi5 2.7890(13) 3_666 ?
Se8 Sn5 2.7890(13) 3_656 ?
Se8 Bi5 2.7890(13) 3_656 ?
Se8 Se5 3.557(2) 3_656 ?
Se8 Se5 3.557(2) 3_666 ?
Se8 K2 3.784(15) 3_656 ?
Se8 K2 3.784(15) 3_666 ?
Se8 Se10 3.8003(17) 3_666 ?
Se8 Se10 3.8003(17) 3_656 ?
Se8 Se4 3.9526(17) 3_656 ?
Se8 Se4 3.9526(17) 3_666 ?
Se9 Sn6 2.7639(15) 1_556 ?
Se9 Bi6 2.7639(15) 1_556 ?
Se9 Sn6 2.9593(13) 3_766 ?
Se9 Bi6 2.9593(13) 3_766 ?
Se9 Sn6 2.9593(13) 3_756 ?
Se9 Bi6 2.9593(13) 3_756 ?
Se9 Sn5 3.2431(14) 3_656 ?
Se9 Bi5 3.2431(14) 3_656 ?
Se9 Sn5 3.2431(14) 3_666 ?
Se9 Bi5 3.2431(14) 3_666 ?
Se9 Se10 3.9666(19) 3_656 ?
Se9 Se10 3.9666(19) 3_666 ?
Se9 Se9 4.075(2) 3_767 ?
Se9 Se9 4.075(2) 3_757 ?
Se9 Se9 4.1470(5) 1_565 ?
Se10 Sn6 2.9325(13) 3_655 ?
Se10 Bi6 2.9325(13) 3_655 ?
Se10 Sn6 2.9325(13) 3_665 ?
Se10 Bi6 2.9325(13) 3_665 ?
Se10 Bi12 3.2456(16) 3_666 ?
Se10 Sn12 3.2456(16) 3_666 ?
Se10 Bi12 3.2456(16) 3_656 ?
Se10 Sn12 3.2456(16) 3_656 ?
Se10 Se8 3.8004(17) 3_666 ?
Se10 Se8 3.8004(17) 3_656 ?
Se10 Se9 3.9667(19) 3_656 ?
Se10 Se9 3.9667(19) 3_666 ?
Se10 Se10 4.1470(5) 1_565 ?
